data_1577344
loop_
_publ_author_name
'Zhang, Yufeng'
'Krebs, Johannes'
'Friedrich, Alexandra'
'Yamaguchi, Shigehiro'
'Krummenacher, Ivo'
'Braunschweig, Holger'
'Marder, Todd B.'
'Ji, Lei'

_publ_section_title
;
 Tris((4-BMes<sub>2</sub>)phenyl)methanide: a carbanion with a delocalised
 triple quinoidal structure.
;
_journal_issue 19
_journal_name_full 'Chemical science'
_journal_page_first 9625
_journal_page_last 9632
_journal_paper_doi 10.1039/d5sc10121b
_journal_volume 17
_journal_year 2026
_chemical_absolute_configuration unk
_chemical_formula_moiety 'C73 H79 B3, 3(C4 H8 O)'
_chemical_formula_sum 'C85 H103 B3 O3'
_chemical_formula_weight 1205.10
_space_group_crystal_system monoclinic
_space_group_IT_number 9
_space_group_name_Hall 'C -2yc'
_space_group_name_H-M_alt 'C 1 c 1'
_atom_sites_solution_hydrogens geom
_atom_sites_solution_primary dual
_atom_sites_solution_secondary difmap
_audit_creation_date 2026-02-03
_audit_creation_method 'CIF-fill 1.6l (K.Radacki, 2005-26)'
_audit_update_record
;
2026-02-23 deposited with the CCDC.	2026-03-12 downloaded from the CCDC.
;
_cell_angle_alpha 90
_cell_angle_beta 91.9530(10)
_cell_angle_gamma 90
_cell_formula_units_Z 4
_cell_length_a 19.6219(2)
_cell_length_b 16.0897(2)
_cell_length_c 23.0540(3)
_cell_measurement_reflns_used 36385
_cell_measurement_temperature 100(2)
_cell_measurement_theta_max 75.0360
_cell_measurement_theta_min 3.5390
_cell_volume 7274.16(15)
_computing_cell_refinement 'CrysAlisPro 1.171.43.89a (Rigaku OD, 2023)'
_computing_data_collection
;
 CrysAlisPro system (CCD 42.94a 64-bit (release 21-06-2023))
;
_computing_data_reduction 'CrysAlisPro 1.171.43.89a (Rigaku OD, 2023)'
_computing_molecular_graphics 'ShelXLe (Huebschle et all, 2011)'
_computing_publication_material 'SHELXL-2025/1 (Sheldrick, 2025)'
_computing_structure_refinement 'SHELXL-2025/1 (Sheldrick, 2025)'
_computing_structure_solution 'SHELXT 2014/5 (Sheldrick, 2014)''
_diffrn_ambient_environment N~2~
_diffrn_ambient_temperature 100(2)
_diffrn_detector HPA
_diffrn_detector_area_resol_mean 10.0
_diffrn_detector_type 'HyPix Arc150'
_diffrn_measured_fraction_theta_full 1.000
_diffrn_measured_fraction_theta_max 0.994
_diffrn_measurement_details
;
 
 List of Runs (angles in degrees, time in seconds):
 --------------------------------------------------------------------------
  1  \w    -88.00 -60.00   0.50    0.50    --  -76.34 -15.00 150.00   56
  2  \w   -123.00 -98.00   0.50    0.50    --  -79.50-116.00 109.90   50
  3  \w   -106.00 -76.00   0.50    0.50    --  -76.34 -15.00 -60.00   60
  4  \w   -123.00 -98.00   0.50    0.50    --  -76.34 -15.00-120.00   50
  5  \w    -89.00 -59.00   0.50    0.50    --  -76.34 -15.00-120.00   60
  6  \w    -80.00 -42.00   0.50    0.50    --  -79.50  88.00  60.19   76
  7  \w    -75.00 -37.00   0.50    0.50    --  -76.34 112.00  90.00   76
  8  \w    -46.00 -17.00   0.50    0.50    --  -61.65 125.00 -30.00   58
  9  \w    -61.00 -34.00   0.50    0.50    --  -76.34 112.00-180.00   54
 10  \w     82.00 107.00   0.50    0.50    --   59.88  15.00-180.00   50
 11  \w     94.00 127.00   0.50    0.50    --   80.28  15.00-180.00   66
 12  \w     43.00  69.00   0.50    0.50    --   59.88  15.00-180.00   52
 13  \w     86.00 111.00   0.50    0.50    --   80.28  15.00-150.00   50
 14  \w     79.00 109.00   0.50    0.50    --   80.28  15.00-120.00   60
 15  \w     56.00  91.00   0.50    0.50    --   80.28  15.00 -60.00   70
 16  \w     94.00 120.00   0.50    0.50    --   80.28  15.00 -60.00   52
 17  \w     96.00 122.00   0.50    0.50    --   80.28  15.00 -30.00   52
 18  \w     58.00 125.00   0.50    0.50    --   80.28  15.00 150.00  134
 19  \w     41.00 102.00   0.50    0.50    --   83.50-130.00  48.29  122
 20  \w     44.00  90.00   0.50    0.50    --   80.28-112.00  90.00   92
 21  \w     29.00  68.00   0.50    0.50    --   73.44-125.00  90.00   78
 22  \w     48.00  97.00   0.50    0.50    --   83.50-116.00   1.33   98
 23  \w     37.00  62.00   0.50    0.50    --   80.28-112.00 -30.00   50
 24  \w     50.00  92.00   0.50    0.50    --   83.50-107.00  56.77   84
 25  \w     41.00  66.00   0.50    0.50    --   80.28 -95.00  60.00   50
 26  \w     44.00  73.00   0.50    0.50    --   80.28 -95.00 150.00   58
 27  \w     42.00  68.00   0.50    0.50    --   80.28 -95.00  30.00   52
 28  \w     52.00  77.00   0.50    0.50    --   80.28 -95.00  90.00   50
 29  \w     43.00 101.00   0.50    0.50    --   83.50-128.00 -37.77  116
 30  \w     46.00  71.00   0.50    0.50    --   83.50 -77.00-176.61   50
 31  \w     37.00  62.00   0.50    0.50    --   80.28-112.00-180.00   50
 32  \w     44.00  70.00   0.50    0.50    --   82.00-108.00-110.79   52
 33  \w     58.00  84.00   0.50    0.50    --   80.28 -95.00 -60.00   52
 34  \w     40.00  66.00   0.50    0.50    --   80.28 -95.00 120.00   52
 35  \w    -67.00 -42.00   0.50    0.05    --  -61.68  96.00-115.00   50
 36  \w     19.00  44.00   0.50    0.05    --   59.93 -95.00-120.00   50
 37  \w    -53.00 -27.00   0.50    0.05    --  -61.68 125.00  60.00   52
 38  \w    -71.00 -27.00   0.50    0.05    --  -61.68 125.00 -90.00   88
 39  \w    -81.00 -54.00   0.50    0.05    --  -61.68 125.00  60.00   54
 40  \w   -122.00 -57.00   0.50    0.05    --  -76.36 -15.00 120.00  130
 41  \w   -121.00 -92.00   0.50    0.05    --  -76.36 -15.00-150.00   58
 42  \w    -84.00 -58.00   0.50    0.05    --  -76.36 -15.00-150.00   52
 43  \w    -97.00 -46.00   0.50    0.05    --  -79.50 114.00-139.74  102
 44  \w    -68.00 -42.00   0.50    0.05    --  -79.50 108.00 -68.73   52
 45  \w    -60.00 -35.00   0.50    0.05    --  -79.50 128.00 -10.36   50
 46  \w    -96.00 -70.00   0.50    0.05    --  -79.50 114.00 -14.20   52
 47  \w    -65.00 -39.00   0.50    0.05    --  -79.50 106.00  83.95   52
 48  \w    -98.00 -73.00   0.50    0.05    --  -79.50 118.00  88.68   50
 49  \w    -61.00 -36.00   0.50    0.05    --  -79.50 132.00 -30.03   50
 50  \w    -97.00 -68.00   0.50    0.05    --  -79.50 114.00-171.00   58
 51  \w    -97.00 -72.00   0.50    0.05    --  -79.50 114.00  14.87   50
 52  \w   -124.00 -99.00   0.50    0.05    --  -79.50-120.00 -73.85   50
 53  \w    -97.00 -72.00   0.50    0.05    --  -79.50 114.00-112.60   50
 54  \w    -63.00 -37.00   0.50    0.05    --  -79.50 120.00 116.06   52
 55  \w    -98.00 -72.00   0.50    0.05    --  -79.50 118.00 -48.28   52
 56  \w    -97.00 -72.00   0.50    0.05    --  -79.50 116.00  36.97   50
 57  \w   -103.00 -77.00   0.50    0.05    --  -79.50 132.00 -30.03   52
 58  \w    -60.00 -34.00   0.50    0.05    --  -79.50 128.00 -19.93   52
 59  \w    -61.00 -36.00   0.50    0.05    --  -79.50 115.00 -23.19   50
 60  \w     97.00 124.00   0.50    0.05    --   80.27  15.00 120.00   54
 61  \w     62.00  88.00   0.50    0.05    --   80.27  15.00 120.00   52
 62  \w     89.00 128.00   0.50    0.05    --   80.27  15.00   0.00   78
 63  \w     78.00 105.00   0.50    0.05    --   80.27  15.00 -90.00   54
 64  \w     45.00  71.00   0.50    0.05    --   80.27 -95.00  60.00   52
 65  \w     40.00  65.00   0.50    0.05    --   80.27 -95.00   0.00   50
 66  \w     40.00  65.00   0.50    0.05    --   80.27 -95.00-150.00   50
 67  \w     68.00 117.00   0.50    0.05    --   80.27  15.00  60.00   98
 68  \w     37.00  62.00   0.50    0.05    --   80.27-112.00   0.00   50
 69  \w     56.00  82.00   0.50    0.05    --   83.50-102.00-178.38   52
 70  \w     46.00  76.00   0.50    0.05    --   83.50-108.00  89.25   60
 71  \w     63.00  88.00   0.50    0.05    --   83.50-119.00-169.26   50
 72  \w     43.00  98.00   0.50    0.05    --   83.50-119.00-122.08  110
 73  \w     41.00  92.00   0.50    0.05    --   83.50-102.00 113.48  102
 74  \w     42.00  68.00   0.50    0.05    --   83.50-126.00 -90.91   52
 75  \w     49.00  74.00   0.50    0.05    --   83.50 -93.00-127.87   50
 76  \w    101.00 126.00   0.50    0.05    --   83.50 118.00 123.87   50
 77  \w     45.00 106.00   0.50    0.05    --   83.50-136.00 -58.52  122
 78  \w     71.00  97.00   0.50    0.05    --   83.50-114.00 -18.99   52
 79  \w     80.00 106.00   0.50    0.05    --   83.50-137.00 130.38   52
 80  \w     66.00  91.00   0.50    0.05    --   83.50 -99.00  99.05   50
 81  \w     44.00  69.00   0.50    0.05    --   83.50-114.00 -18.99   50
 82  \w     44.00  69.00   0.50    0.05    --   83.50 -93.00 -47.06   50
 83  \w     71.00 100.00   0.50    0.05    --   83.50-123.00-173.76   58
 84  \w     39.00  76.00   0.50    0.05    --   83.50-137.00 130.38   74
 85  \w     41.00  67.00   0.50    0.05    --   83.50-123.00-173.76   52
 86  \w     42.00  92.00   0.50    0.05    --   83.50-100.00-166.43  100
;
_diffrn_measurement_device 'four-circle diffractometer'
_diffrn_measurement_device_type 'Rigaku XtaLAB Synergy-R'
_diffrn_measurement_method '\w scans'
_diffrn_orient_matrix_type
;
 CrysAlisPro convention (1999,Acta A55,543-557)
;
_diffrn_orient_matrix_UB_11 0.0266068000
_diffrn_orient_matrix_UB_12 -0.0117626000
_diffrn_orient_matrix_UB_13 -0.0615512000
_diffrn_orient_matrix_UB_21 -0.0527130000
_diffrn_orient_matrix_UB_22 -0.0696030000
_diffrn_orient_matrix_UB_23 -0.0114546000
_diffrn_orient_matrix_UB_31 -0.0518192000
_diffrn_orient_matrix_UB_32 0.0646782000
_diffrn_orient_matrix_UB_33 -0.0234847000
_diffrn_radiation_monochromator 'multi-layer mirror'
_diffrn_radiation_probe x-ray
_diffrn_radiation_type CuK\a
_diffrn_radiation_wavelength 1.54184
_diffrn_radiation_xray_symbol K-L~2,3~
_diffrn_reflns_av_R_equivalents 0.0361
_diffrn_reflns_av_unetI/netI 0.0248
_diffrn_reflns_Laue_measured_fraction_full 1.000
_diffrn_reflns_Laue_measured_fraction_max 0.994
_diffrn_reflns_limit_h_max 22
_diffrn_reflns_limit_h_min -24
_diffrn_reflns_limit_k_max 20
_diffrn_reflns_limit_k_min -18
_diffrn_reflns_limit_l_max 28
_diffrn_reflns_limit_l_min -28
_diffrn_reflns_number 83191
_diffrn_reflns_point_group_measured_fraction_full 0.931
_diffrn_reflns_point_group_measured_fraction_max 0.911
_diffrn_reflns_theta_full 67.684
_diffrn_reflns_theta_max 74.501
_diffrn_reflns_theta_min 3.553
_diffrn_source 'rotating-anode X-ray tube'
_diffrn_source_type 'PhotonJet-R X-ray Source'
_exptl_absorpt_coefficient_mu 0.481
_exptl_absorpt_correction_T_max 1.000
_exptl_absorpt_correction_T_min 0.332
_exptl_absorpt_correction_type gaussian
_exptl_absorpt_process_details
;
 CrysAlisPro 1.171.43.89a (Rigaku Oxford Diffraction, 2023) Numerical 
 absorption correction based on gaussian integration over a multifaceted 
 crystal model Empirical absorption correction using spherical harmonics, 
 implemented in SCALE3 ABSPACK scaling algorithm.
;
_exptl_crystal_colour colourless
_exptl_crystal_density_diffrn 1.100
_exptl_crystal_description block
_exptl_crystal_F_000 2608
_exptl_crystal_preparation
;
 For data collection the crystal was immersed in a film of perfluoropolyether 
 oil, mounted on a polyimide loop and transferred to stream of cold nitrogen 
 (Oxford Cryostream 800).
;
_exptl_crystal_size_max 0.930
_exptl_crystal_size_mid 0.150
_exptl_crystal_size_min 0.100
_refine_diff_density_max 0.574
_refine_diff_density_min -0.423
_refine_diff_density_rms 0.058
_refine_ls_abs_structure_details
;
 Flack x determined using 4679 quotients [(I+)-(I-)]/[(I+)+(I-)] (Parsons, 
 Flack and Wagner, Acta Cryst. B69 (2013) 249-259).
;
_refine_ls_abs_structure_Flack 0.3(2)
_refine_ls_extinction_coef 0.00074(15)
_refine_ls_extinction_method 'SHELXL-2025/1 (Sheldrick 2025)'
_refine_ls_goodness_of_fit_ref 1.036
_refine_ls_hydrogen_treatment constr
_refine_ls_matrix_type full
_refine_ls_number_parameters 916
_refine_ls_number_reflns 13536
_refine_ls_number_restraints 205
_refine_ls_restrained_S_all 1.038
_refine_ls_R_factor_all 0.0813
_refine_ls_R_factor_gt 0.0758
_refine_ls_shift/su_max 0.038
_refine_ls_shift/su_mean 0.001
_refine_ls_structure_factor_coef Fsqd
_refine_ls_weighting_details
;
 w=1/[\s^2^(Fo^2^)+(0.1763P)^2^+1.2634P] where P=(Fo^2^+2Fc^2^)/3
;
_refine_ls_weighting_scheme calc
_refine_ls_wR_factor_gt 0.2166
_refine_ls_wR_factor_ref 0.2243
_reflns_Friedel_coverage 0.831
_reflns_Friedel_fraction_full 0.862
_reflns_Friedel_fraction_max 0.827
_reflns_number_gt 12158
_reflns_number_total 13536
_reflns_threshold_expression 'I > 2\s(I)'
_cod_data_source_file d5sc10121b2.cif
_cod_data_source_block CB-Mes
_cod_original_sg_symbol_H-M 'C c'
_cod_database_code 1577344
_shelx_shelxl_version_number 2025/1
_shelx_space_group_comment
;
 The symmetry employed for this shelxl refinement is uniquely defined by the 
 following loop, which should always be used as a source of symmetry 
 information in preference to the above space-group names. They are only 
 intended as comments.
;
_shelx_estimated_absorpt_t_min 0.663
_shelx_estimated_absorpt_t_max 0.953

loop_
_space_group_symop_operation_xyz
'x, y, z'
'x, -y, z+1/2'
'x+1/2, y+1/2, z'
'x+1/2, -y+1/2, z+1/2'

loop_
_atom_site_label
_atom_site_type_symbol
_atom_site_fract_x
_atom_site_fract_y
_atom_site_fract_z
_atom_site_U_iso_or_equiv
_atom_site_adp_type
_atom_site_occupancy
_atom_site_site_symmetry_order
_atom_site_calc_flag
_atom_site_refinement_flags_posn
_atom_site_refinement_flags_adp
_atom_site_refinement_flags_occupancy
_atom_site_disorder_assembly
_atom_site_disorder_group
B1_1 B 0.1585(2) 0.1831(3) 0.6327(2) 0.0519(9) Uani 1 1 d . . . . .
C2_1 C 0.33391(17) 0.3450(2) 0.60068(15) 0.0424(7) Uani 1 1 d . . . . .
C3_1 C 0.2991(2) 0.3035(3) 0.55559(16) 0.0506(8) Uani 1 1 d . . . . .
H3_1 H 0.312970 0.311014 0.516864 0.061 Uiso 1 1 calc R U . . .
C1_1 C 0.39584(17) 0.3989(2) 0.59042(14) 0.0416(7) Uani 1 1 d . . . . .
H1_1 H 0.398045 0.441833 0.621825 0.050 Uiso 1 1 calc R U . . .
B3_1 B 0.3518(2) 0.5709(3) 0.36506(18) 0.0493(9) Uani 1 1 d . . . . .
C4_1 C 0.2450(2) 0.2518(3) 0.56612(17) 0.0522(8) Uani 1 1 d . . . . .
H4_1 H 0.222962 0.223561 0.534505 0.063 Uiso 1 1 calc R U . . .
C5_1 C 0.22140(19) 0.2395(2) 0.62263(17) 0.0491(8) Uani 1 1 d . . . . .
C6_1 C 0.2567(2) 0.2829(2) 0.66749(16) 0.0494(8) Uani 1 1 d . . . . .
H6_1 H 0.241900 0.277328 0.706122 0.059 Uiso 1 1 calc R U . . .
C7_1 C 0.31218(19) 0.3336(2) 0.65713(15) 0.0466(7) Uani 1 1 d . . . . .
H7_1 H 0.335502 0.360596 0.688613 0.056 Uiso 1 1 calc R U . . .
C8_1 C 0.1408(2) 0.1168(3) 0.58383(19) 0.0543(9) Uani 1 1 d . . . . .
C9_1 C 0.1875(2) 0.0534(3) 0.5709(2) 0.0616(10) Uani 1 1 d . . . . .
C10_1 C 0.1722(3) -0.0014(3) 0.5249(3) 0.0661(11) Uani 1 1 d . . . . .
H10_1 H 0.204502 -0.042999 0.515748 0.079 Uiso 1 1 calc R U . . .
C11_1 C 0.1118(3) 0.0032(3) 0.4924(2) 0.0642(11) Uani 1 1 d . . . . .
C12_1 C 0.0666(2) 0.0661(3) 0.50483(18) 0.0582(9) Uani 1 1 d . . . . .
H12_1 H 0.025182 0.070654 0.482424 0.070 Uiso 1 1 calc R U . . .
C13_1 C 0.0801(2) 0.1234(3) 0.54964(18) 0.0542(8) Uani 1 1 d . . . . .
C14_1 C 0.2540(3) 0.0418(4) 0.6043(3) 0.0811(15) Uani 1 1 d . . . . .
H14A_1 H 0.271949 -0.013857 0.596679 0.122 Uiso 1 1 calc R U . . .
H14B_1 H 0.246532 0.047832 0.645917 0.122 Uiso 1 1 calc R U . . .
H14C_1 H 0.286711 0.083701 0.592093 0.122 Uiso 1 1 calc R U . . .
C15_1 C 0.0959(3) -0.0607(4) 0.4464(3) 0.0798(14) Uani 1 1 d . . . . .
H15A_1 H 0.069590 -0.034740 0.414315 0.120 Uiso 1 1 calc R U . . .
H15B_1 H 0.069191 -0.105781 0.462886 0.120 Uiso 1 1 calc R U . . .
H15C_1 H 0.138515 -0.083102 0.431869 0.120 Uiso 1 1 calc R U . . .
C16_1 C 0.0310(2) 0.1952(3) 0.55663(19) 0.0615(10) Uani 1 1 d . . . . .
H16A_1 H -0.015337 0.177127 0.545574 0.092 Uiso 1 1 calc R U . . .
H16B_1 H 0.044205 0.241333 0.531634 0.092 Uiso 1 1 calc R U . . .
H16C_1 H 0.032423 0.213534 0.597184 0.092 Uiso 1 1 calc R U . . .
C17_1 C 0.1146(2) 0.1945(3) 0.68879(17) 0.0520(8) Uani 1 1 d . . . . .
C18_1 C 0.0876(2) 0.2732(3) 0.70274(17) 0.0536(9) Uani 1 1 d . . . . .
C19_1 C 0.0482(2) 0.2824(3) 0.75177(18) 0.0573(9) Uani 1 1 d . . . . .
H19_1 H 0.029654 0.335368 0.760392 0.069 Uiso 1 1 calc R U . . .
C20_1 C 0.0355(2) 0.2151(3) 0.78836(17) 0.0632(11) Uani 1 1 d . . . . .
C21_1 C 0.0634(2) 0.1388(3) 0.77459(18) 0.0633(12) Uani 1 1 d . . . . .
H21_1 H 0.055836 0.092946 0.799517 0.076 Uiso 1 1 calc R U . . .
C22_1 C 0.1018(2) 0.1266(3) 0.72590(18) 0.0559(9) Uani 1 1 d . . . . .
C23_1 C 0.0965(2) 0.3493(3) 0.6656(2) 0.0622(10) Uani 1 1 d . . . . .
H23A_1 H 0.055824 0.384447 0.667535 0.093 Uiso 1 1 calc R U . . .
H23B_1 H 0.102862 0.332402 0.625328 0.093 Uiso 1 1 calc R U . . .
H23C_1 H 0.136518 0.380574 0.679865 0.093 Uiso 1 1 calc R U . . .
C24_1 C -0.0081(3) 0.2250(4) 0.8396(2) 0.0775(15) Uani 1 1 d . . . . .
H24A_1 H 0.011000 0.192305 0.872139 0.116 Uiso 1 1 calc R U . . .
H24B_1 H -0.054375 0.205528 0.829734 0.116 Uiso 1 1 calc R U . . .
H24C_1 H -0.009637 0.283789 0.850708 0.116 Uiso 1 1 calc R U . . .
C25_1 C 0.1294(3) 0.0410(3) 0.7145(2) 0.0673(11) Uani 1 1 d . . . . .
H25A_1 H 0.109824 0.001254 0.741477 0.101 Uiso 1 1 calc R U . . .
H25B_1 H 0.179180 0.041412 0.719981 0.101 Uiso 1 1 calc R U . . .
H25C_1 H 0.117287 0.024534 0.674504 0.101 Uiso 1 1 calc R U . . .
C26_1 C 0.46223(18) 0.3495(2) 0.59473(14) 0.0431(7) Uani 1 1 d . . . . .
C27_1 C 0.4652(2) 0.2642(3) 0.58898(18) 0.0531(8) Uani 1 1 d . . . . .
H27_1 H 0.424192 0.233078 0.585481 0.064 Uiso 1 1 calc R U . . .
C28_1 C 0.5280(2) 0.2232(2) 0.58824(19) 0.0535(8) Uani 1 1 d . . . . .
H28_1 H 0.528702 0.164887 0.581871 0.064 Uiso 1 1 calc R U . . .
C29_1 C 0.5888(2) 0.2651(2) 0.59650(17) 0.0512(8) Uani 1 1 d . . . . .
C30_1 C 0.58492(19) 0.3519(2) 0.60508(17) 0.0497(8) Uani 1 1 d . . . . .
H30_1 H 0.625675 0.382453 0.612712 0.060 Uiso 1 1 calc R U . . .
C31_1 C 0.52353(18) 0.3932(2) 0.60263(15) 0.0451(7) Uani 1 1 d . . . . .
H31_1 H 0.522718 0.452028 0.606329 0.054 Uiso 1 1 calc R U . . .
C50_1 C 0.38845(17) 0.4449(2) 0.53287(14) 0.0413(7) Uani 1 1 d . . . . .
C51_1 C 0.41553(19) 0.4142(2) 0.48187(15) 0.0455(7) Uani 1 1 d . . . . .
H51_1 H 0.442165 0.364922 0.483299 0.055 Uiso 1 1 calc R U . . .
C52_1 C 0.40437(19) 0.4541(2) 0.42955(15) 0.0466(7) Uani 1 1 d . . . . .
H52_1 H 0.423313 0.431438 0.395638 0.056 Uiso 1 1 calc R U . . .
C53_1 C 0.36559(19) 0.5277(2) 0.42495(15) 0.0483(8) Uani 1 1 d . . . . .
C54_1 C 0.3394(2) 0.5581(3) 0.47669(17) 0.0535(9) Uani 1 1 d . . . . .
H54_1 H 0.313220 0.607785 0.475719 0.064 Uiso 1 1 calc R U . . .
C55_1 C 0.3508(2) 0.5177(2) 0.52913(16) 0.0496(8) Uani 1 1 d . . . . .
H55_1 H 0.332456 0.540401 0.563290 0.060 Uiso 1 1 calc R U . . .
C56_1 C 0.36550(19) 0.5181(2) 0.30910(16) 0.0483(8) Uani 1 1 d . . . . .
C57_1 C 0.3313(2) 0.4422(3) 0.29712(19) 0.0569(9) Uani 1 1 d . . . . .
C58_1 C 0.3502(3) 0.3950(3) 0.2488(2) 0.0649(11) Uani 1 1 d . . . . .
H58_1 H 0.326298 0.344716 0.240601 0.078 Uiso 1 1 calc R U . . .
C59_1 C 0.4009(3) 0.4178(3) 0.21338(18) 0.0638(11) Uani 1 1 d . . . . .
C60_1 C 0.4341(2) 0.4916(3) 0.22601(17) 0.0567(9) Uani 1 1 d . . . . .
H60_1 H 0.470064 0.508487 0.202104 0.068 Uiso 1 1 calc R U . . .
C61_1 C 0.4172(2) 0.5422(3) 0.27213(16) 0.0500(8) Uani 1 1 d . . . . .
C62_1 C 0.2742(3) 0.4103(4) 0.3332(3) 0.0770(13) Uani 1 1 d . . . . .
H62A_1 H 0.287896 0.357530 0.351362 0.116 Uiso 1 1 calc R U . . .
H62B_1 H 0.233367 0.401631 0.308310 0.116 Uiso 1 1 calc R U . . .
H62C_1 H 0.264331 0.450992 0.363413 0.116 Uiso 1 1 calc R U . . .
C63_1 C 0.4230(4) 0.3655(4) 0.1631(2) 0.0822(16) Uani 1 1 d . . . . .
H63A_1 H 0.437182 0.401742 0.131586 0.123 Uiso 1 1 calc R U . . .
H63B_1 H 0.384882 0.330549 0.149323 0.123 Uiso 1 1 calc R U . . .
H63C_1 H 0.461342 0.330055 0.175797 0.123 Uiso 1 1 calc R U . . .
C64_1 C 0.4574(2) 0.6214(3) 0.2807(2) 0.0639(10) Uani 1 1 d . . . . .
H64A_1 H 0.481481 0.634189 0.245285 0.096 Uiso 1 1 calc R U . . .
H64B_1 H 0.490465 0.614396 0.313144 0.096 Uiso 1 1 calc R U . . .
H64C_1 H 0.426229 0.667063 0.289327 0.096 Uiso 1 1 calc R U . . .
C65_1 C 0.3247(2) 0.6621(3) 0.36176(16) 0.0559(9) Uani 1 1 d . . . . .
C66_1 C 0.2617(2) 0.6814(3) 0.33311(17) 0.0587(10) Uani 1 1 d . . . . .
C67_1 C 0.2387(3) 0.7616(3) 0.32916(18) 0.0654(12) Uani 1 1 d . . . . .
H67_1 H 0.195704 0.772155 0.310341 0.078 Uiso 1 1 calc R U . . .
C68_1 C 0.2757(3) 0.8270(3) 0.3515(2) 0.0734(14) Uani 1 1 d . . . . .
C69_1 C 0.3360(3) 0.8093(3) 0.3812(2) 0.0733(13) Uani 1 1 d . . . . .
H69_1 H 0.361117 0.853626 0.398744 0.088 Uiso 1 1 calc R U . . .
C70_1 C 0.3617(3) 0.7289(3) 0.38639(18) 0.0639(11) Uani 1 1 d . . . . .
C71_1 C 0.2165(2) 0.6131(3) 0.3076(2) 0.0677(11) Uani 1 1 d . . . . .
H71A_1 H 0.172235 0.636508 0.295355 0.102 Uiso 1 1 calc R U . . .
H71B_1 H 0.209878 0.570097 0.337008 0.102 Uiso 1 1 calc R U . . .
H71C_1 H 0.238297 0.588527 0.274045 0.102 Uiso 1 1 calc R U . . .
C72_1 C 0.2501(4) 0.9163(4) 0.3454(3) 0.0941(19) Uani 1 1 d . . . . .
H72A_1 H 0.254903 0.944526 0.382995 0.141 Uiso 1 1 calc R U . . .
H72B_1 H 0.202001 0.915974 0.332506 0.141 Uiso 1 1 calc R U . . .
H72C_1 H 0.276996 0.945684 0.316816 0.141 Uiso 1 1 calc R U . . .
C73_1 C 0.4305(4) 0.7167(3) 0.4183(3) 0.0825(16) Uani 1 1 d . . . . .
H73A_1 H 0.464450 0.753298 0.401419 0.124 Uiso 1 1 calc R U . . .
H73B_1 H 0.444969 0.658699 0.414461 0.124 Uiso 1 1 calc R U . . .
H73C_1 H 0.426165 0.730187 0.459452 0.124 Uiso 1 1 calc R U . . .
B2_2 B 0.6560(14) 0.209(3) 0.5868(15) 0.056(2) Uani 0.319(6) 1 d D . P A 2
C1_2 C 0.7691(7) 0.2800(9) 0.5616(6) 0.089(4) Uani 0.319(6) 1 d DG U P A 2
C2_2 C 0.7227(6) 0.2609(10) 0.6038(7) 0.084(5) Uani 0.319(6) 1 d DG U P A 2
C3_2 C 0.7366(8) 0.2825(11) 0.6613(7) 0.089(5) Uani 0.319(6) 1 d DG U P A 2
C4_2 C 0.7971(9) 0.3232(11) 0.6767(7) 0.101(5) Uani 0.319(6) 1 d G U P A 2
H4_2 H 0.806600 0.337931 0.716068 0.121 Uiso 0.319(6) 1 calc R U P A 2
C5_2 C 0.8435(7) 0.3423(11) 0.6346(9) 0.104(6) Uani 0.319(6) 1 d G U P A 2
C6_2 C 0.8296(7) 0.3207(10) 0.5770(8) 0.097(5) Uani 0.319(6) 1 d G U P A 2
H6_2 H 0.861355 0.333771 0.548159 0.117 Uiso 0.319(6) 1 calc R U P A 2
C7_2 C 0.7575(16) 0.2674(14) 0.4977(14) 0.105(6) Uani 0.319(6) 1 d . . P A 2
H7A_2 H 0.797891 0.285676 0.477282 0.158 Uiso 0.319(6) 1 calc R U P A 2
H7B_2 H 0.749285 0.208312 0.489797 0.158 Uiso 0.319(6) 1 calc R U P A 2
H7C_2 H 0.717846 0.299849 0.484165 0.158 Uiso 0.319(6) 1 calc R U P A 2
C8_2 C 0.6815(19) 0.2614(12) 0.7100(11) 0.072(5) Uani 0.319(6) 1 d . . P A 2
H8A_2 H 0.642280 0.232854 0.691639 0.108 Uiso 0.319(6) 1 calc R U P A 2
H8B_2 H 0.702660 0.225457 0.739803 0.108 Uiso 0.319(6) 1 calc R U P A 2
H8C_2 H 0.666326 0.313137 0.727846 0.108 Uiso 0.319(6) 1 calc R U P A 2
C9_2 C 0.9073(17) 0.3895(19) 0.655(3) 0.168(16) Uani 0.319(6) 1 d . . P A 2
H9A_2 H 0.906691 0.398018 0.696775 0.251 Uiso 0.319(6) 1 calc R U P A 2
H9B_2 H 0.947874 0.357444 0.645152 0.251 Uiso 0.319(6) 1 calc R U P A 2
H9C_2 H 0.908427 0.443582 0.635138 0.251 Uiso 0.319(6) 1 calc R U P A 2
C32_2 C 0.6545(13) 0.1302(15) 0.5518(9) 0.050(5) Uani 0.319(6) 1 d G U P A 2
C33_2 C 0.6256(10) 0.1230(11) 0.4961(9) 0.062(5) Uani 0.319(6) 1 d DG U P A 2
C34_2 C 0.6252(11) 0.0465(13) 0.4680(9) 0.064(5) Uani 0.319(6) 1 d G U P A 2
H34_2 H 0.605405 0.041609 0.429983 0.077 Uiso 0.319(6) 1 calc R U P A 2
C35_2 C 0.6536(18) -0.0227(12) 0.4956(13) 0.058(6) Uani 0.319(6) 1 d G U P A 2
C36_2 C 0.682(2) -0.0155(17) 0.5513(13) 0.054(6) Uani 0.319(6) 1 d G U P A 2
H36_2 H 0.701879 -0.062792 0.570126 0.065 Uiso 0.319(6) 1 calc R U P A 2
C37_2 C 0.6829(18) 0.061(2) 0.5794(9) 0.050(6) Uani 0.319(6) 1 d G U P A 2
C38_2 C 0.5984(13) 0.1983(13) 0.4631(10) 0.080(3) Uani 0.319(6) 1 d D . P A 2
H38A_2 H 0.601916 0.247455 0.488108 0.120 Uiso 0.319(6) 1 calc R U P A 2
H38B_2 H 0.625263 0.207054 0.428542 0.120 Uiso 0.319(6) 1 calc R U P A 2
H38C_2 H 0.550588 0.188927 0.451351 0.120 Uiso 0.319(6) 1 calc R U P A 2
C39_2 C 0.644(2) -0.093(3) 0.4550(14) 0.074(2) Uani 0.319(6) 1 d . . P A 2
H39A_2 H 0.620750 -0.072878 0.419137 0.111 Uiso 0.319(6) 1 calc R U P A 2
H39B_2 H 0.687922 -0.116618 0.446026 0.111 Uiso 0.319(6) 1 calc R U P A 2
H39C_2 H 0.615323 -0.135338 0.472804 0.111 Uiso 0.319(6) 1 calc R U P A 2
C40_2 C 0.7143(15) 0.0719(16) 0.6491(16) 0.0600(18) Uani 0.319(6) 1 d . . P A 2
H40A_2 H 0.710234 0.130082 0.661122 0.090 Uiso 0.319(6) 1 calc R U P A 2
H40B_2 H 0.688295 0.036551 0.674957 0.090 Uiso 0.319(6) 1 calc R U P A 2
H40C_2 H 0.762413 0.055383 0.651202 0.090 Uiso 0.319(6) 1 calc R U P A 2
B2_21 B 0.6603(7) 0.2248(10) 0.5971(7) 0.056(2) Uani 0.681(6) 1 d D . P A 1
C1_21 C 0.7821(3) 0.2870(4) 0.6085(5) 0.076(2) Uani 0.681(6) 1 d D . P A 1
C2_21 C 0.7217(3) 0.2627(5) 0.6341(5) 0.064(2) Uani 0.681(6) 1 d D . P A 1
C3_21 C 0.7137(4) 0.2819(6) 0.6937(5) 0.070(2) Uani 0.681(6) 1 d D . P A 1
C4_21 C 0.7658(5) 0.3254(6) 0.7244(5) 0.092(3) Uani 0.681(6) 1 d . . P A 1
H4_21 H 0.760794 0.336484 0.764482 0.111 Uiso 0.681(6) 1 calc R U P A 1
C5_21 C 0.8253(4) 0.3532(6) 0.6974(7) 0.116(5) Uani 0.681(6) 1 d . . P A 1
C6_21 C 0.8318(5) 0.3319(7) 0.6412(8) 0.107(5) Uani 0.681(6) 1 d . . P A 1
H6_21 H 0.872210 0.348086 0.622634 0.128 Uiso 0.681(6) 1 calc R U P A 1
C7_21 C 0.7935(6) 0.2713(6) 0.5438(7) 0.097(4) Uani 0.681(6) 1 d . . P A 1
H7A_21 H 0.838377 0.292484 0.533769 0.146 Uiso 0.681(6) 1 calc R U P A 1
H7B_21 H 0.791202 0.211485 0.535978 0.146 Uiso 0.681(6) 1 calc R U P A 1
H7C_21 H 0.758042 0.299919 0.520394 0.146 Uiso 0.681(6) 1 calc R U P A 1
C8_21 C 0.6508(6) 0.2557(9) 0.7272(5) 0.082(3) Uani 0.681(6) 1 d . . P A 1
H8A_21 H 0.618726 0.226193 0.700939 0.123 Uiso 0.681(6) 1 calc R U P A 1
H8B_21 H 0.664859 0.219029 0.759319 0.123 Uiso 0.681(6) 1 calc R U P A 1
H8C_21 H 0.628549 0.305210 0.742548 0.123 Uiso 0.681(6) 1 calc R U P A 1
C9_21 C 0.8803(6) 0.3993(10) 0.7301(11) 0.172(9) Uani 0.681(6) 1 d . . P A 1
H9A_21 H 0.866359 0.408991 0.769990 0.258 Uiso 0.681(6) 1 calc R U P A 1
H9B_21 H 0.922350 0.366331 0.730824 0.258 Uiso 0.681(6) 1 calc R U P A 1
H9C_21 H 0.888322 0.452668 0.711126 0.258 Uiso 0.681(6) 1 calc R U P A 1
C32_21 C 0.6666(7) 0.1395(8) 0.5635(6) 0.053(2) Uani 0.681(6) 1 d . . P A 1
C33_21 C 0.6501(5) 0.1366(6) 0.5024(5) 0.064(2) Uani 0.681(6) 1 d D . P A 1
C34_21 C 0.6483(5) 0.0620(8) 0.4725(5) 0.064(2) Uani 0.681(6) 1 d . . P A 1
H34_21 H 0.638910 0.062773 0.431812 0.077 Uiso 0.681(6) 1 calc R U P A 1
C35_21 C 0.6598(9) -0.0139(8) 0.4997(9) 0.066(4) Uani 0.681(6) 1 d . . P A 1
C36_21 C 0.6759(9) -0.0120(8) 0.5589(7) 0.053(3) Uani 0.681(6) 1 d . . P A 1
H36_21 H 0.684493 -0.063132 0.578374 0.064 Uiso 0.681(6) 1 calc R U P A 1
C37_21 C 0.6801(9) 0.0608(10) 0.5907(6) 0.054(3) Uani 0.681(6) 1 d . . P A 1
C38_21 C 0.6354(6) 0.2150(6) 0.4680(4) 0.080(3) Uani 0.681(6) 1 d D . P A 1
H38A_21 H 0.638189 0.263162 0.493971 0.120 Uiso 0.681(6) 1 calc R U P A 1
H38B_21 H 0.668921 0.220843 0.437739 0.120 Uiso 0.681(6) 1 calc R U P A 1
H38C_21 H 0.589490 0.211658 0.450008 0.120 Uiso 0.681(6) 1 calc R U P A 1
C39_21 C 0.6572(8) -0.0995(10) 0.4690(5) 0.074(2) Uani 0.681(6) 1 d . . P A 1
H39A_21 H 0.645365 -0.091720 0.427710 0.111 Uiso 0.681(6) 1 calc R U P A 1
H39B_21 H 0.701961 -0.126431 0.473102 0.111 Uiso 0.681(6) 1 calc R U P A 1
H39C_21 H 0.622800 -0.134588 0.486681 0.111 Uiso 0.681(6) 1 calc R U P A 1
C40_21 C 0.7005(6) 0.0535(6) 0.6496(6) 0.0600(18) Uani 0.681(6) 1 d . . P A 1
H40A_21 H 0.701608 0.108678 0.667537 0.090 Uiso 0.681(6) 1 calc R U P A 1
H40B_21 H 0.668028 0.018123 0.669500 0.090 Uiso 0.681(6) 1 calc R U P A 1
H40C_21 H 0.746027 0.028510 0.652682 0.090 Uiso 0.681(6) 1 calc R U P A 1
O1_3 O 0.5011(9) 0.0782(11) 0.7132(7) 0.194(3) Uiso 0.681(6) 1 d D . P A 1
C1_3 C 0.5217(14) 0.0105(11) 0.7468(10) 0.194(3) Uiso 0.681(6) 1 d D . P A 1
H1A_3 H 0.550071 -0.027488 0.723990 0.233 Uiso 0.681(6) 1 calc R U P A 1
H1B_3 H 0.481501 -0.020572 0.759886 0.233 Uiso 0.681(6) 1 calc R U P A 1
C2_3 C 0.5613(13) 0.0431(13) 0.7969(10) 0.194(3) Uiso 0.681(6) 1 d D . P A 1
H2A_3 H 0.610776 0.039210 0.790295 0.233 Uiso 0.681(6) 1 calc R U P A 1
H2B_3 H 0.551069 0.011642 0.832442 0.233 Uiso 0.681(6) 1 calc R U P A 1
C3_3 C 0.5398(14) 0.1325(12) 0.8024(9) 0.194(3) Uiso 0.681(6) 1 d D . P A 1
H3A_3 H 0.579673 0.170026 0.800826 0.233 Uiso 0.681(6) 1 calc R U P A 1
H3B_3 H 0.516867 0.141833 0.839488 0.233 Uiso 0.681(6) 1 calc R U P A 1
C4_3 C 0.4909(14) 0.1473(13) 0.7512(10) 0.194(3) Uiso 0.681(6) 1 d D . P A 1
H4A_3 H 0.443234 0.149086 0.763845 0.233 Uiso 0.681(6) 1 calc R U P A 1
H4B_3 H 0.501434 0.200367 0.731661 0.233 Uiso 0.681(6) 1 calc R U P A 1
O1_4 O 0.4605(17) 0.115(2) 0.7772(16) 0.194(3) Uiso 0.319(6) 1 d D . P A 2
C1_4 C 0.423(2) 0.040(2) 0.7859(17) 0.194(3) Uiso 0.319(6) 1 d D . P A 2
H1A_4 H 0.388633 0.048577 0.815906 0.233 Uiso 0.319(6) 1 calc R U P A 2
H1B_4 H 0.453926 -0.005272 0.798399 0.233 Uiso 0.319(6) 1 calc R U P A 2
C2_4 C 0.389(3) 0.021(2) 0.728(2) 0.194(3) Uiso 0.319(6) 1 d D . P A 2
H2A_4 H 0.419545 -0.010084 0.702462 0.233 Uiso 0.319(6) 1 calc R U P A 2
H2B_4 H 0.346551 -0.012474 0.732582 0.233 Uiso 0.319(6) 1 calc R U P A 2
C3_4 C 0.372(2) 0.105(3) 0.7036(19) 0.194(3) Uiso 0.319(6) 1 d D . P A 2
H3A_4 H 0.325718 0.123069 0.713733 0.233 Uiso 0.319(6) 1 calc R U P A 2
H3B_4 H 0.375578 0.106168 0.660859 0.233 Uiso 0.319(6) 1 calc R U P A 2
C4_4 C 0.426(3) 0.161(2) 0.732(2) 0.194(3) Uiso 0.319(6) 1 d D . P A 2
H4A_4 H 0.458377 0.179699 0.703226 0.233 Uiso 0.319(6) 1 calc R U P A 2
H4B_4 H 0.403715 0.210708 0.748730 0.233 Uiso 0.319(6) 1 calc R U P A 2
O1_5 O 0.7207(8) 0.3859(10) 0.8275(6) 0.180(3) Uiso 0.681(6) 1 d D . P A 1
C1_5 C 0.6600(9) 0.3741(16) 0.8578(11) 0.180(3) Uiso 0.681(6) 1 d D . P A 1
H1A_5 H 0.621997 0.358506 0.830624 0.216 Uiso 0.681(6) 1 calc R U P A 1
H1B_5 H 0.647405 0.425819 0.878178 0.216 Uiso 0.681(6) 1 calc R U P A 1
C2_5 C 0.6744(10) 0.3039(14) 0.9018(10) 0.180(3) Uiso 0.681(6) 1 d D . P A 1
H2A_5 H 0.646315 0.308936 0.936461 0.216 Uiso 0.681(6) 1 calc R U P A 1
H2B_5 H 0.667899 0.248215 0.884159 0.216 Uiso 0.681(6) 1 calc R U P A 1
C3_5 C 0.7492(10) 0.3228(16) 0.9154(8) 0.180(3) Uiso 0.681(6) 1 d D . P A 1
H3A_5 H 0.753693 0.366016 0.945904 0.216 Uiso 0.681(6) 1 calc R U P A 1
H3B_5 H 0.773354 0.272163 0.929231 0.216 Uiso 0.681(6) 1 calc R U P A 1
C4_5 C 0.7785(8) 0.3533(15) 0.8597(9) 0.180(3) Uiso 0.681(6) 1 d D . P A 1
H4A_5 H 0.813067 0.397042 0.867396 0.216 Uiso 0.681(6) 1 calc R U P A 1
H4B_5 H 0.799714 0.307098 0.838432 0.216 Uiso 0.681(6) 1 calc R U P A 1
O1_6 O 0.7130(16) 0.2780(17) 0.8978(15) 0.180(3) Uiso 0.319(6) 1 d D . P A 2
C1_6 C 0.6394(17) 0.279(2) 0.904(2) 0.180(3) Uiso 0.319(6) 1 d D . P A 2
H1A_6 H 0.628025 0.291124 0.944552 0.216 Uiso 0.319(6) 1 calc R U P A 2
H1B_6 H 0.619628 0.224067 0.893065 0.216 Uiso 0.319(6) 1 calc R U P A 2
C2_6 C 0.6119(16) 0.345(3) 0.864(2) 0.180(3) Uiso 0.319(6) 1 d D . P A 2
H2A_6 H 0.574773 0.376729 0.881994 0.216 Uiso 0.319(6) 1 calc R U P A 2
H2B_6 H 0.594396 0.321321 0.826785 0.216 Uiso 0.319(6) 1 calc R U P A 2
C3_6 C 0.673(2) 0.401(2) 0.854(2) 0.180(3) Uiso 0.319(6) 1 d D . P A 2
H3A_6 H 0.687215 0.398130 0.813415 0.216 Uiso 0.319(6) 1 calc R U P A 2
H3B_6 H 0.662401 0.459878 0.863545 0.216 Uiso 0.319(6) 1 calc R U P A 2
C4_6 C 0.7278(18) 0.367(2) 0.895(2) 0.180(3) Uiso 0.319(6) 1 d D . P A 2
H4A_6 H 0.773750 0.377105 0.880315 0.216 Uiso 0.319(6) 1 calc R U P A 2
H4B_6 H 0.725164 0.392859 0.934199 0.216 Uiso 0.319(6) 1 calc R U P A 2
O1_7 O 0.9747(12) 0.4584(12) 0.4348(9) 0.191(3) Uiso 0.531(10) 1 d D . P B 1
C1_7 C 0.9608(19) 0.5412(15) 0.4162(9) 0.191(3) Uiso 0.531(10) 1 d D . P B 1
H1A_7 H 0.923963 0.541731 0.385802 0.229 Uiso 0.531(10) 1 calc R U P B 1
H1B_7 H 1.002105 0.566611 0.400134 0.229 Uiso 0.531(10) 1 calc R U P B 1
C2_7 C 0.9391(18) 0.5891(14) 0.4696(11) 0.191(3) Uiso 0.531(10) 1 d D . P B 1
H2A_7 H 0.965240 0.641425 0.474182 0.229 Uiso 0.531(10) 1 calc R U P B 1
H2B_7 H 0.889790 0.602428 0.466813 0.229 Uiso 0.531(10) 1 calc R U P B 1
C3_7 C 0.9547(19) 0.5307(17) 0.5191(9) 0.191(3) Uiso 0.531(10) 1 d D . P B 1
H3A_7 H 0.918335 0.533268 0.547819 0.229 Uiso 0.531(10) 1 calc R U P B 1
H3B_7 H 0.998615 0.545702 0.538842 0.229 Uiso 0.531(10) 1 calc R U P B 1
C4_7 C 0.959(2) 0.4446(14) 0.4932(11) 0.191(3) Uiso 0.531(10) 1 d D . P B 1
H4A_7 H 0.994492 0.411233 0.513458 0.229 Uiso 0.531(10) 1 calc R U P B 1
H4B_7 H 0.914429 0.415378 0.495762 0.229 Uiso 0.531(10) 1 calc R U P B 1
O1_8 O 0.9724(13) 0.4931(15) 0.5568(10) 0.191(3) Uiso 0.469(10) 1 d D . P B 2
C1_8 C 0.9242(19) 0.5492(16) 0.5287(14) 0.191(3) Uiso 0.469(10) 1 d D . P B 2
H1A_8 H 0.946385 0.603001 0.520446 0.229 Uiso 0.469(10) 1 calc R U P B 2
H1B_8 H 0.885221 0.559527 0.553864 0.229 Uiso 0.469(10) 1 calc R U P B 2
C2_8 C 0.9001(19) 0.5072(17) 0.4724(13) 0.191(3) Uiso 0.469(10) 1 d D . P B 2
H2A_8 H 0.850591 0.515751 0.465062 0.229 Uiso 0.469(10) 1 calc R U P B 2
H2B_8 H 0.925018 0.528946 0.438994 0.229 Uiso 0.469(10) 1 calc R U P B 2
C3_8 C 0.9162(17) 0.4162(16) 0.4828(14) 0.191(3) Uiso 0.469(10) 1 d D . P B 2
H3A_8 H 0.878238 0.387711 0.501892 0.229 Uiso 0.469(10) 1 calc R U P B 2
H3B_8 H 0.925649 0.387301 0.446069 0.229 Uiso 0.469(10) 1 calc R U P B 2
C4_8 C 0.9785(16) 0.4199(17) 0.5220(15) 0.191(3) Uiso 0.469(10) 1 d D . P B 2
H4A_8 H 0.981508 0.369856 0.546934 0.229 Uiso 0.469(10) 1 calc R U P B 2
H4B_8 H 1.020080 0.422972 0.498924 0.229 Uiso 0.469(10) 1 calc R U P B 2

loop_
_atom_site_aniso_label
_atom_site_aniso_U_11
_atom_site_aniso_U_22
_atom_site_aniso_U_33
_atom_site_aniso_U_23
_atom_site_aniso_U_13
_atom_site_aniso_U_12
B1_1 0.048(2) 0.057(2) 0.050(2) 0.0112(17) -0.0101(17) -0.0049(17)
C2_1 0.0392(16) 0.0461(16) 0.0419(16) 0.0032(12) -0.0009(13) -0.0013(12)
C3_1 0.0501(19) 0.062(2) 0.0394(17) -0.0014(14) -0.0026(14) -0.0067(16)
C1_1 0.0402(15) 0.0487(16) 0.0359(15) -0.0003(12) -0.0003(12) -0.0022(13)
B3_1 0.046(2) 0.063(2) 0.0396(19) 0.0028(16) 0.0022(15) 0.0018(17)
C4_1 0.054(2) 0.058(2) 0.0440(19) 0.0016(15) -0.0064(15) -0.0087(16)
C5_1 0.0451(18) 0.0560(19) 0.0459(18) 0.0068(15) -0.0039(14) -0.0038(15)
C6_1 0.0483(19) 0.0574(19) 0.0422(17) 0.0068(14) -0.0014(14) -0.0066(15)
C7_1 0.0465(17) 0.0538(18) 0.0391(16) 0.0062(13) -0.0042(13) -0.0044(14)
C8_1 0.0497(19) 0.056(2) 0.057(2) 0.0099(16) -0.0039(16) -0.0099(16)
C9_1 0.050(2) 0.055(2) 0.080(3) 0.0034(19) -0.0033(19) -0.0087(16)
C10_1 0.060(2) 0.052(2) 0.087(3) -0.001(2) 0.008(2) -0.0112(18)
C11_1 0.064(3) 0.063(2) 0.066(3) 0.0033(19) 0.008(2) -0.016(2)
C12_1 0.059(2) 0.069(2) 0.0458(19) 0.0022(17) 0.0003(16) -0.0139(19)
C13_1 0.0486(19) 0.062(2) 0.0522(19) 0.0076(16) -0.0019(15) -0.0087(16)
C14_1 0.061(3) 0.067(3) 0.114(5) -0.004(3) -0.021(3) 0.003(2)
C15_1 0.078(3) 0.077(3) 0.085(4) -0.015(3) 0.008(3) -0.012(2)
C16_1 0.057(2) 0.081(3) 0.046(2) 0.0038(18) -0.0021(17) 0.0021(19)
C17_1 0.0477(18) 0.058(2) 0.0493(19) 0.0107(15) -0.0106(15) -0.0156(15)
C18_1 0.0482(19) 0.066(2) 0.0464(19) 0.0106(16) -0.0078(15) -0.0110(16)
C19_1 0.0484(19) 0.075(2) 0.0484(19) 0.0041(18) -0.0048(15) -0.0153(18)
C20_1 0.061(2) 0.088(3) 0.0391(18) 0.0075(18) -0.0103(16) -0.029(2)
C21_1 0.072(3) 0.071(3) 0.0464(19) 0.0207(18) -0.0155(18) -0.033(2)
C22_1 0.056(2) 0.060(2) 0.050(2) 0.0133(16) -0.0150(16) -0.0194(17)
C23_1 0.062(2) 0.066(2) 0.059(2) 0.0123(19) 0.0081(19) 0.0038(19)
C24_1 0.085(3) 0.100(4) 0.047(2) 0.006(2) 0.002(2) -0.035(3)
C25_1 0.077(3) 0.063(2) 0.061(2) 0.0132(19) -0.015(2) -0.018(2)
C26_1 0.0421(16) 0.0511(17) 0.0360(15) 0.0041(13) -0.0014(12) -0.0036(13)
C27_1 0.0487(19) 0.0533(19) 0.056(2) 0.0012(15) -0.0077(16) -0.0033(15)
C28_1 0.053(2) 0.0483(18) 0.059(2) 0.0021(15) -0.0027(16) 0.0036(15)
C29_1 0.051(2) 0.0533(19) 0.0489(18) 0.0075(15) 0.0022(15) 0.0029(15)
C30_1 0.0406(17) 0.057(2) 0.0516(19) 0.0038(15) 0.0036(14) -0.0034(14)
C31_1 0.0449(17) 0.0490(16) 0.0415(16) -0.0025(13) 0.0048(13) -0.0032(14)
C50_1 0.0379(15) 0.0484(17) 0.0377(16) 0.0013(12) 0.0020(12) -0.0010(12)
C51_1 0.0476(17) 0.0484(17) 0.0407(17) -0.0007(13) 0.0038(14) 0.0055(13)
C52_1 0.0488(18) 0.0529(18) 0.0384(16) -0.0008(13) 0.0058(13) 0.0047(14)
C53_1 0.0468(18) 0.0582(19) 0.0401(17) 0.0009(14) 0.0023(14) 0.0058(15)
C54_1 0.058(2) 0.059(2) 0.0435(18) 0.0026(15) 0.0040(15) 0.0177(17)
C55_1 0.053(2) 0.0574(19) 0.0387(16) 0.0006(14) 0.0048(14) 0.0115(16)
C56_1 0.0436(17) 0.062(2) 0.0393(17) -0.0004(14) -0.0049(13) 0.0061(15)
C57_1 0.053(2) 0.066(2) 0.052(2) 0.0028(17) -0.0110(16) -0.0033(17)
C58_1 0.071(3) 0.058(2) 0.064(3) -0.0055(18) -0.030(2) 0.0019(19)
C59_1 0.073(3) 0.073(3) 0.0438(19) -0.0037(17) -0.0172(19) 0.026(2)
C60_1 0.058(2) 0.074(2) 0.0380(17) -0.0007(16) -0.0041(15) 0.0168(18)
C61_1 0.0474(18) 0.064(2) 0.0377(16) 0.0053(15) -0.0040(13) 0.0060(16)
C62_1 0.067(3) 0.085(3) 0.078(3) 0.008(3) -0.006(2) -0.022(2)
C63_1 0.104(4) 0.084(3) 0.057(3) -0.016(2) -0.020(3) 0.037(3)
C64_1 0.059(2) 0.078(3) 0.055(2) 0.0046(19) 0.0043(18) -0.011(2)
C65_1 0.067(2) 0.067(2) 0.0339(16) 0.0033(15) 0.0013(15) 0.0156(19)
C66_1 0.059(2) 0.080(3) 0.0380(17) 0.0129(17) 0.0100(16) 0.019(2)
C67_1 0.066(3) 0.090(3) 0.0399(18) 0.0056(19) 0.0039(17) 0.025(2)
C68_1 0.092(3) 0.079(3) 0.050(2) 0.014(2) 0.004(2) 0.032(3)
C69_1 0.098(4) 0.065(3) 0.056(2) 0.0010(19) -0.013(2) 0.006(2)
C70_1 0.084(3) 0.063(2) 0.044(2) 0.0016(16) -0.0110(19) 0.016(2)
C71_1 0.049(2) 0.089(3) 0.064(3) 0.018(2) -0.0025(18) 0.008(2)
C72_1 0.123(5) 0.078(3) 0.080(4) 0.002(3) -0.010(3) 0.030(4)
C73_1 0.105(4) 0.061(3) 0.078(3) 0.000(2) -0.044(3) 0.006(3)
B2_2 0.054(3) 0.042(8) 0.073(6) 0.003(4) 0.018(3) 0.000(3)
C1_2 0.068(8) 0.077(8) 0.122(10) 0.037(8) 0.020(7) 0.023(7)
C2_2 0.066(8) 0.085(9) 0.099(10) 0.033(8) 0.001(7) 0.017(6)
C3_2 0.073(9) 0.088(10) 0.106(11) 0.029(9) -0.015(8) 0.006(8)
C4_2 0.083(9) 0.095(10) 0.124(11) 0.033(9) -0.024(8) 0.010(7)
C5_2 0.081(10) 0.091(10) 0.140(12) 0.028(10) -0.005(9) 0.014(8)
C6_2 0.071(8) 0.088(9) 0.135(11) 0.040(9) 0.016(8) 0.022(7)
C7_2 0.124(17) 0.076(11) 0.120(12) 0.004(11) 0.058(12) 0.001(11)
C8_2 0.085(16) 0.072(10) 0.056(10) -0.004(8) -0.042(8) -0.002(12)
C9_2 0.109(17) 0.097(17) 0.29(4) 0.08(2) -0.06(2) -0.019(14)
C32_2 0.051(9) 0.061(8) 0.038(9) -0.001(6) 0.008(7) 0.016(7)
C33_2 0.071(10) 0.071(9) 0.045(7) 0.013(6) 0.007(8) 0.024(8)
C34_2 0.075(11) 0.074(9) 0.043(7) 0.000(6) 0.014(8) 0.020(8)
C35_2 0.062(11) 0.070(11) 0.041(9) 0.004(8) 0.015(8) 0.013(9)
C36_2 0.050(9) 0.064(10) 0.050(10) 0.011(7) 0.018(8) 0.010(7)
C37_2 0.041(8) 0.066(10) 0.044(9) 0.014(7) 0.015(7) 0.008(6)
C38_2 0.100(7) 0.075(5) 0.067(4) 0.018(3) 0.024(6) 0.024(5)
C39_2 0.089(8) 0.083(5) 0.049(7) 0.011(5) -0.004(5) 0.025(5)
C40_2 0.059(6) 0.037(5) 0.082(3) 0.006(4) -0.025(4) -0.015(3)
B2_21 0.054(3) 0.042(8) 0.073(6) 0.003(4) 0.018(3) 0.000(3)
C1_21 0.044(3) 0.051(3) 0.135(8) -0.017(4) 0.018(4) -0.001(3)
C2_21 0.034(3) 0.063(4) 0.095(6) 0.009(4) 0.005(3) 0.006(3)
C3_21 0.037(4) 0.070(5) 0.101(7) -0.003(5) -0.019(4) 0.005(3)
C4_21 0.065(5) 0.094(6) 0.115(7) -0.028(5) -0.035(5) 0.021(4)
C5_21 0.040(4) 0.086(6) 0.219(14) -0.067(8) -0.031(5) 0.004(3)
C6_21 0.039(4) 0.064(5) 0.217(15) -0.038(7) 0.005(6) -0.003(3)
C7_21 0.084(6) 0.068(5) 0.145(10) -0.029(6) 0.065(7) -0.022(5)
C8_21 0.068(6) 0.118(8) 0.060(5) 0.010(5) 0.004(4) 0.003(5)
C9_21 0.069(6) 0.144(12) 0.30(3) -0.104(15) -0.040(10) -0.017(7)
C32_21 0.048(4) 0.061(5) 0.051(5) 0.008(4) 0.000(3) 0.000(3)
C33_21 0.072(6) 0.067(4) 0.054(5) 0.013(3) 0.018(4) 0.015(4)
C34_21 0.064(5) 0.079(5) 0.050(4) 0.009(3) 0.009(4) 0.009(4)
C35_21 0.062(6) 0.069(5) 0.069(8) 0.008(5) 0.014(5) 0.005(5)
C36_21 0.045(5) 0.058(5) 0.058(5) 0.013(4) 0.013(4) 0.004(3)
C37_21 0.043(4) 0.062(5) 0.058(5) 0.016(4) 0.011(4) 0.001(3)
C38_21 0.100(7) 0.075(5) 0.067(4) 0.018(3) 0.024(6) 0.024(5)
C39_21 0.089(8) 0.083(5) 0.049(7) 0.011(5) -0.004(5) 0.025(5)
C40_21 0.059(6) 0.037(5) 0.082(3) 0.006(4) -0.025(4) -0.015(3)

loop_
_atom_type_symbol
_atom_type_description
_atom_type_scat_dispersion_real
_atom_type_scat_dispersion_imag
_atom_type_scat_source
C C 0.0181 0.0091 'International Tables Vol C Tables 4.2.6.8 and 6.1.1.4'
H H 0.0000 0.0000 'International Tables Vol C Tables 4.2.6.8 and 6.1.1.4'
B B 0.0090 0.0039 'International Tables Vol C Tables 4.2.6.8 and 6.1.1.4'
O O 0.0492 0.0322 'International Tables Vol C Tables 4.2.6.8 and 6.1.1.4'

loop_
_exptl_crystal_face_index_h
_exptl_crystal_face_index_k
_exptl_crystal_face_index_l
_exptl_crystal_face_perp_dist
-1 2 -2 0.2720
2 -1 0 0.0608
0 0 1 0.4937
0 0 -1 0.4343
1 -1 0 0.0583
-2 -1 0 0.0263
2 1 0 0.0759
-1 1 0 0.0714

loop_
_geom_angle_atom_site_label_1
_geom_angle_atom_site_label_2
_geom_angle_atom_site_label_3
_geom_angle
_geom_angle_site_symmetry_1
_geom_angle_site_symmetry_3
_geom_angle_publ_flag
C5_1 B1_1 C8_1 116.3(4) . . ?
C5_1 B1_1 C17_1 120.6(4) . . ?
C8_1 B1_1 C17_1 123.0(3) . . ?
C7_1 C2_1 C3_1 118.3(3) . . ?
C7_1 C2_1 C1_1 119.5(3) . . ?
C3_1 C2_1 C1_1 122.2(3) . . ?
C4_1 C3_1 C2_1 121.3(3) . . ?
C4_1 C3_1 H3_1 119.4 . . ?
C2_1 C3_1 H3_1 119.4 . . ?
C2_1 C1_1 C50_1 111.1(3) . . ?
C2_1 C1_1 C26_1 112.2(3) . . ?
C50_1 C1_1 C26_1 111.5(3) . . ?
C2_1 C1_1 H1_1 107.3 . . ?
C50_1 C1_1 H1_1 107.3 . . ?
C26_1 C1_1 H1_1 107.3 . . ?
C53_1 B3_1 C65_1 120.6(3) . . ?
C53_1 B3_1 C56_1 117.1(3) . . ?
C65_1 B3_1 C56_1 122.3(3) . . ?
C3_1 C4_1 C5_1 121.8(3) . . ?
C3_1 C4_1 H4_1 119.1 . . ?
C5_1 C4_1 H4_1 119.1 . . ?
C6_1 C5_1 C4_1 116.1(3) . . ?
C6_1 C5_1 B1_1 123.5(3) . . ?
C4_1 C5_1 B1_1 120.4(3) . . ?
C7_1 C6_1 C5_1 122.2(3) . . ?
C7_1 C6_1 H6_1 118.9 . . ?
C5_1 C6_1 H6_1 118.9 . . ?
C6_1 C7_1 C2_1 120.3(3) . . ?
C6_1 C7_1 H7_1 119.8 . . ?
C2_1 C7_1 H7_1 119.8 . . ?
C9_1 C8_1 C13_1 118.7(4) . . ?
C9_1 C8_1 B1_1 120.7(4) . . ?
C13_1 C8_1 B1_1 120.5(4) . . ?
C10_1 C9_1 C8_1 119.4(4) . . ?
C10_1 C9_1 C14_1 117.9(4) . . ?
C8_1 C9_1 C14_1 122.7(4) . . ?
C11_1 C10_1 C9_1 122.2(4) . . ?
C11_1 C10_1 H10_1 118.9 . . ?
C9_1 C10_1 H10_1 118.9 . . ?
C10_1 C11_1 C12_1 118.1(4) . . ?
C10_1 C11_1 C15_1 120.0(5) . . ?
C12_1 C11_1 C15_1 121.8(5) . . ?
C11_1 C12_1 C13_1 121.8(4) . . ?
C11_1 C12_1 H12_1 119.1 . . ?
C13_1 C12_1 H12_1 119.1 . . ?
C12_1 C13_1 C8_1 119.8(4) . . ?
C12_1 C13_1 C16_1 118.3(4) . . ?
C8_1 C13_1 C16_1 121.7(4) . . ?
C9_1 C14_1 H14A_1 109.5 . . ?
C9_1 C14_1 H14B_1 109.5 . . ?
H14A_1 C14_1 H14B_1 109.5 . . ?
C9_1 C14_1 H14C_1 109.5 . . ?
H14A_1 C14_1 H14C_1 109.5 . . ?
H14B_1 C14_1 H14C_1 109.5 . . ?
C11_1 C15_1 H15A_1 109.5 . . ?
C11_1 C15_1 H15B_1 109.5 . . ?
H15A_1 C15_1 H15B_1 109.5 . . ?
C11_1 C15_1 H15C_1 109.5 . . ?
H15A_1 C15_1 H15C_1 109.5 . . ?
H15B_1 C15_1 H15C_1 109.5 . . ?
C13_1 C16_1 H16A_1 109.5 . . ?
C13_1 C16_1 H16B_1 109.5 . . ?
H16A_1 C16_1 H16B_1 109.5 . . ?
C13_1 C16_1 H16C_1 109.5 . . ?
H16A_1 C16_1 H16C_1 109.5 . . ?
H16B_1 C16_1 H16C_1 109.5 . . ?
C18_1 C17_1 C22_1 118.5(4) . . ?
C18_1 C17_1 B1_1 120.4(3) . . ?
C22_1 C17_1 B1_1 121.1(4) . . ?
C19_1 C18_1 C17_1 120.0(4) . . ?
C19_1 C18_1 C23_1 116.7(4) . . ?
C17_1 C18_1 C23_1 123.2(4) . . ?
C20_1 C19_1 C18_1 121.3(5) . . ?
C20_1 C19_1 H19_1 119.4 . . ?
C18_1 C19_1 H19_1 119.4 . . ?
C21_1 C20_1 C19_1 117.9(4) . . ?
C21_1 C20_1 C24_1 121.2(4) . . ?
C19_1 C20_1 C24_1 120.9(5) . . ?
C20_1 C21_1 C22_1 122.7(4) . . ?
C20_1 C21_1 H21_1 118.6 . . ?
C22_1 C21_1 H21_1 118.6 . . ?
C21_1 C22_1 C17_1 119.6(4) . . ?
C21_1 C22_1 C25_1 118.6(4) . . ?
C17_1 C22_1 C25_1 121.8(4) . . ?
C18_1 C23_1 H23A_1 109.5 . . ?
C18_1 C23_1 H23B_1 109.5 . . ?
H23A_1 C23_1 H23B_1 109.5 . . ?
C18_1 C23_1 H23C_1 109.5 . . ?
H23A_1 C23_1 H23C_1 109.5 . . ?
H23B_1 C23_1 H23C_1 109.5 . . ?
C20_1 C24_1 H24A_1 109.5 . . ?
C20_1 C24_1 H24B_1 109.5 . . ?
H24A_1 C24_1 H24B_1 109.5 . . ?
C20_1 C24_1 H24C_1 109.5 . . ?
H24A_1 C24_1 H24C_1 109.5 . . ?
H24B_1 C24_1 H24C_1 109.5 . . ?
C22_1 C25_1 H25A_1 109.5 . . ?
C22_1 C25_1 H25B_1 109.5 . . ?
H25A_1 C25_1 H25B_1 109.5 . . ?
C22_1 C25_1 H25C_1 109.5 . . ?
H25A_1 C25_1 H25C_1 109.5 . . ?
H25B_1 C25_1 H25C_1 109.5 . . ?
C27_1 C26_1 C31_1 118.2(3) . . ?
C27_1 C26_1 C1_1 123.4(3) . . ?
C31_1 C26_1 C1_1 118.3(3) . . ?
C26_1 C27_1 C28_1 120.8(4) . . ?
C26_1 C27_1 H27_1 119.6 . . ?
C28_1 C27_1 H27_1 119.6 . . ?
C29_1 C28_1 C27_1 121.7(4) . . ?
C29_1 C28_1 H28_1 119.1 . . ?
C27_1 C28_1 H28_1 119.1 . . ?
C28_1 C29_1 C30_1 116.9(3) . . ?
C28_1 C29_1 B2_21 125.2(5) . . ?
C30_1 C29_1 B2_21 117.9(5) . . ?
C28_1 C29_1 B2_2 114.2(10) . . ?
C30_1 C29_1 B2_2 128.4(11) . . ?
C31_1 C30_1 C29_1 121.6(3) . . ?
C31_1 C30_1 H30_1 119.2 . . ?
C29_1 C30_1 H30_1 119.2 . . ?
C30_1 C31_1 C26_1 120.6(3) . . ?
C30_1 C31_1 H31_1 119.7 . . ?
C26_1 C31_1 H31_1 119.7 . . ?
C55_1 C50_1 C51_1 117.6(3) . . ?
C55_1 C50_1 C1_1 120.0(3) . . ?
C51_1 C50_1 C1_1 122.3(3) . . ?
C52_1 C51_1 C50_1 121.3(3) . . ?
C52_1 C51_1 H51_1 119.4 . . ?
C50_1 C51_1 H51_1 119.4 . . ?
C51_1 C52_1 C53_1 121.8(3) . . ?
C51_1 C52_1 H52_1 119.1 . . ?
C53_1 C52_1 H52_1 119.1 . . ?
C54_1 C53_1 C52_1 116.2(3) . . ?
C54_1 C53_1 B3_1 122.7(3) . . ?
C52_1 C53_1 B3_1 121.1(3) . . ?
C55_1 C54_1 C53_1 121.7(3) . . ?
C55_1 C54_1 H54_1 119.1 . . ?
C53_1 C54_1 H54_1 119.1 . . ?
C54_1 C55_1 C50_1 121.4(3) . . ?
C54_1 C55_1 H55_1 119.3 . . ?
C50_1 C55_1 H55_1 119.3 . . ?
C61_1 C56_1 C57_1 117.9(4) . . ?
C61_1 C56_1 B3_1 119.8(4) . . ?
C57_1 C56_1 B3_1 122.1(4) . . ?
C58_1 C57_1 C56_1 119.0(4) . . ?
C58_1 C57_1 C62_1 118.2(4) . . ?
C56_1 C57_1 C62_1 122.8(4) . . ?
C59_1 C58_1 C57_1 123.1(4) . . ?
C59_1 C58_1 H58_1 118.4 . . ?
C57_1 C58_1 H58_1 118.4 . . ?
C58_1 C59_1 C60_1 117.1(4) . . ?
C58_1 C59_1 C63_1 123.1(5) . . ?
C60_1 C59_1 C63_1 119.8(5) . . ?
C59_1 C60_1 C61_1 122.9(4) . . ?
C59_1 C60_1 H60_1 118.6 . . ?
C61_1 C60_1 H60_1 118.6 . . ?
C60_1 C61_1 C56_1 120.0(4) . . ?
C60_1 C61_1 C64_1 117.3(4) . . ?
C56_1 C61_1 C64_1 122.7(4) . . ?
C57_1 C62_1 H62A_1 109.5 . . ?
C57_1 C62_1 H62B_1 109.5 . . ?
H62A_1 C62_1 H62B_1 109.5 . . ?
C57_1 C62_1 H62C_1 109.5 . . ?
H62A_1 C62_1 H62C_1 109.5 . . ?
H62B_1 C62_1 H62C_1 109.5 . . ?
C59_1 C63_1 H63A_1 109.5 . . ?
C59_1 C63_1 H63B_1 109.5 . . ?
H63A_1 C63_1 H63B_1 109.5 . . ?
C59_1 C63_1 H63C_1 109.5 . . ?
H63A_1 C63_1 H63C_1 109.5 . . ?
H63B_1 C63_1 H63C_1 109.5 . . ?
C61_1 C64_1 H64A_1 109.5 . . ?
C61_1 C64_1 H64B_1 109.5 . . ?
H64A_1 C64_1 H64B_1 109.5 . . ?
C61_1 C64_1 H64C_1 109.5 . . ?
H64A_1 C64_1 H64C_1 109.5 . . ?
H64B_1 C64_1 H64C_1 109.5 . . ?
C70_1 C65_1 C66_1 116.8(4) . . ?
C70_1 C65_1 B3_1 121.9(4) . . ?
C66_1 C65_1 B3_1 121.3(4) . . ?
C67_1 C66_1 C65_1 121.3(5) . . ?
C67_1 C66_1 C71_1 118.0(4) . . ?
C65_1 C66_1 C71_1 120.7(4) . . ?
C68_1 C67_1 C66_1 122.0(5) . . ?
C68_1 C67_1 H67_1 119.0 . . ?
C66_1 C67_1 H67_1 119.0 . . ?
C67_1 C68_1 C69_1 117.6(5) . . ?
C67_1 C68_1 C72_1 121.3(5) . . ?
C69_1 C68_1 C72_1 121.0(6) . . ?
C68_1 C69_1 C70_1 122.5(5) . . ?
C68_1 C69_1 H69_1 118.7 . . ?
C70_1 C69_1 H69_1 118.7 . . ?
C69_1 C70_1 C65_1 119.7(5) . . ?
C69_1 C70_1 C73_1 118.2(5) . . ?
C65_1 C70_1 C73_1 122.1(4) . . ?
C66_1 C71_1 H71A_1 109.5 . . ?
C66_1 C71_1 H71B_1 109.5 . . ?
H71A_1 C71_1 H71B_1 109.5 . . ?
C66_1 C71_1 H71C_1 109.5 . . ?
H71A_1 C71_1 H71C_1 109.5 . . ?
H71B_1 C71_1 H71C_1 109.5 . . ?
C68_1 C72_1 H72A_1 109.5 . . ?
C68_1 C72_1 H72B_1 109.5 . . ?
H72A_1 C72_1 H72B_1 109.5 . . ?
C68_1 C72_1 H72C_1 109.5 . . ?
H72A_1 C72_1 H72C_1 109.5 . . ?
H72B_1 C72_1 H72C_1 109.5 . . ?
C70_1 C73_1 H73A_1 109.5 . . ?
C70_1 C73_1 H73B_1 109.5 . . ?
H73A_1 C73_1 H73B_1 109.5 . . ?
C70_1 C73_1 H73C_1 109.5 . . ?
H73A_1 C73_1 H73C_1 109.5 . . ?
H73B_1 C73_1 H73C_1 109.5 . . ?
C32_2 B2_2 C2_2 125(3) . . ?
C32_2 B2_2 C29_1 123.1(16) . . ?
C2_2 B2_2 C29_1 109(2) . . ?
C2_2 C1_2 C6_2 120.0 . . ?
C2_2 C1_2 C7_2 125.2(15) . . ?
C6_2 C1_2 C7_2 114.5(15) . . ?
C3_2 C2_2 C1_2 120.0 . . ?
C3_2 C2_2 B2_2 120.0(10) . . ?
C1_2 C2_2 B2_2 119.8(10) . . ?
C4_2 C3_2 C2_2 120.0 . . ?
C4_2 C3_2 C8_2 120.4(12) . . ?
C2_2 C3_2 C8_2 119.6(12) . . ?
C3_2 C4_2 C5_2 120.0 . . ?
C3_2 C4_2 H4_2 120.0 . . ?
C5_2 C4_2 H4_2 120.0 . . ?
C6_2 C5_2 C4_2 120.0 . . ?
C6_2 C5_2 C9_2 123(3) . . ?
C4_2 C5_2 C9_2 117(3) . . ?
C5_2 C6_2 C1_2 120.0 . . ?
C5_2 C6_2 H6_2 120.0 . . ?
C1_2 C6_2 H6_2 120.0 . . ?
C1_2 C7_2 H7A_2 109.5 . . ?
C1_2 C7_2 H7B_2 109.5 . . ?
H7A_2 C7_2 H7B_2 109.5 . . ?
C1_2 C7_2 H7C_2 109.5 . . ?
H7A_2 C7_2 H7C_2 109.5 . . ?
H7B_2 C7_2 H7C_2 109.5 . . ?
C3_2 C8_2 H8A_2 109.5 . . ?
C3_2 C8_2 H8B_2 109.5 . . ?
H8A_2 C8_2 H8B_2 109.5 . . ?
C3_2 C8_2 H8C_2 109.5 . . ?
H8A_2 C8_2 H8C_2 109.5 . . ?
H8B_2 C8_2 H8C_2 109.5 . . ?
C5_2 C9_2 H9A_2 109.5 . . ?
C5_2 C9_2 H9B_2 109.5 . . ?
H9A_2 C9_2 H9B_2 109.5 . . ?
C5_2 C9_2 H9C_2 109.5 . . ?
H9A_2 C9_2 H9C_2 109.5 . . ?
H9B_2 C9_2 H9C_2 109.5 . . ?
C33_2 C32_2 C37_2 120.0 . . ?
C33_2 C32_2 B2_2 125(2) . . ?
C37_2 C32_2 B2_2 115(2) . . ?
C34_2 C33_2 C32_2 120.0 . . ?
C34_2 C33_2 C38_2 118.4(16) . . ?
C32_2 C33_2 C38_2 121.4(16) . . ?
C33_2 C34_2 C35_2 120.0 . . ?
C33_2 C34_2 H34_2 120.0 . . ?
C35_2 C34_2 H34_2 120.0 . . ?
C36_2 C35_2 C34_2 120.0 . . ?
C36_2 C35_2 C39_2 134(2) . . ?
C34_2 C35_2 C39_2 106(2) . . ?
C37_2 C36_2 C35_2 120.0 . . ?
C37_2 C36_2 H36_2 120.0 . . ?
C35_2 C36_2 H36_2 120.0 . . ?
C36_2 C37_2 C32_2 120.0 . . ?
C36_2 C37_2 C40_2 122(2) . . ?
C32_2 C37_2 C40_2 118(2) . . ?
C33_2 C38_2 H38A_2 109.5 . . ?
C33_2 C38_2 H38B_2 109.5 . . ?
H38A_2 C38_2 H38B_2 109.5 . . ?
C33_2 C38_2 H38C_2 109.5 . . ?
H38A_2 C38_2 H38C_2 109.5 . . ?
H38B_2 C38_2 H38C_2 109.5 . . ?
C35_2 C39_2 H39A_2 109.5 . . ?
C35_2 C39_2 H39B_2 109.5 . . ?
H39A_2 C39_2 H39B_2 109.5 . . ?
C35_2 C39_2 H39C_2 109.5 . . ?
H39A_2 C39_2 H39C_2 109.5 . . ?
H39B_2 C39_2 H39C_2 109.5 . . ?
C37_2 C40_2 H40A_2 109.5 . . ?
C37_2 C40_2 H40B_2 109.5 . . ?
H40A_2 C40_2 H40B_2 109.5 . . ?
C37_2 C40_2 H40C_2 109.5 . . ?
H40A_2 C40_2 H40C_2 109.5 . . ?
H40B_2 C40_2 H40C_2 109.5 . . ?
C29_1 B2_21 C2_21 121.2(8) . . ?
C29_1 B2_21 C32_21 116.5(8) . . ?
C2_21 B2_21 C32_21 122.0(12) . . ?
C2_21 C1_21 C6_21 119.8(11) . . ?
C2_21 C1_21 C7_21 121.2(8) . . ?
C6_21 C1_21 C7_21 118.8(9) . . ?
C1_21 C2_21 C3_21 118.0(8) . . ?
C1_21 C2_21 B2_21 121.5(10) . . ?
C3_21 C2_21 B2_21 120.1(8) . . ?
C4_21 C3_21 C2_21 119.4(10) . . ?
C4_21 C3_21 C8_21 117.8(11) . . ?
C2_21 C3_21 C8_21 122.8(8) . . ?
C3_21 C4_21 C5_21 122.2(11) . . ?
C3_21 C4_21 H4_21 118.9 . . ?
C5_21 C4_21 H4_21 118.9 . . ?
C6_21 C5_21 C4_21 116.6(9) . . ?
C6_21 C5_21 C9_21 121.4(14) . . ?
C4_21 C5_21 C9_21 121.9(15) . . ?
C5_21 C6_21 C1_21 123.8(11) . . ?
C5_21 C6_21 H6_21 118.1 . . ?
C1_21 C6_21 H6_21 118.1 . . ?
C1_21 C7_21 H7A_21 109.5 . . ?
C1_21 C7_21 H7B_21 109.5 . . ?
H7A_21 C7_21 H7B_21 109.5 . . ?
C1_21 C7_21 H7C_21 109.5 . . ?
H7A_21 C7_21 H7C_21 109.5 . . ?
H7B_21 C7_21 H7C_21 109.5 . . ?
C3_21 C8_21 H8A_21 109.5 . . ?
C3_21 C8_21 H8B_21 109.5 . . ?
H8A_21 C8_21 H8B_21 109.5 . . ?
C3_21 C8_21 H8C_21 109.5 . . ?
H8A_21 C8_21 H8C_21 109.5 . . ?
H8B_21 C8_21 H8C_21 109.5 . . ?
C5_21 C9_21 H9A_21 109.5 . . ?
C5_21 C9_21 H9B_21 109.5 . . ?
H9A_21 C9_21 H9B_21 109.5 . . ?
C5_21 C9_21 H9C_21 109.5 . . ?
H9A_21 C9_21 H9C_21 109.5 . . ?
H9B_21 C9_21 H9C_21 109.5 . . ?
C37_21 C32_21 C33_21 115.6(8) . . ?
C37_21 C32_21 B2_21 124.6(12) . . ?
C33_21 C32_21 B2_21 119.3(11) . . ?
C34_21 C33_21 C32_21 121.2(7) . . ?
C34_21 C33_21 C38_21 117.4(9) . . ?
C32_21 C33_21 C38_21 121.4(9) . . ?
C33_21 C34_21 C35_21 122.5(8) . . ?
C33_21 C34_21 H34_21 118.8 . . ?
C35_21 C34_21 H34_21 118.8 . . ?
C36_21 C35_21 C34_21 116.8(9) . . ?
C36_21 C35_21 C39_21 118.2(12) . . ?
C34_21 C35_21 C39_21 125.0(13) . . ?
C35_21 C36_21 C37_21 123.2(8) . . ?
C35_21 C36_21 H36_21 118.4 . . ?
C37_21 C36_21 H36_21 118.4 . . ?
C36_21 C37_21 C40_21 116.8(11) . . ?
C36_21 C37_21 C32_21 120.5(9) . . ?
C40_21 C37_21 C32_21 122.6(12) . . ?
C33_21 C38_21 H38A_21 109.5 . . ?
C33_21 C38_21 H38B_21 109.5 . . ?
H38A_21 C38_21 H38B_21 109.5 . . ?
C33_21 C38_21 H38C_21 109.5 . . ?
H38A_21 C38_21 H38C_21 109.5 . . ?
H38B_21 C38_21 H38C_21 109.5 . . ?
C35_21 C39_21 H39A_21 109.5 . . ?
C35_21 C39_21 H39B_21 109.5 . . ?
H39A_21 C39_21 H39B_21 109.5 . . ?
C35_21 C39_21 H39C_21 109.5 . . ?
H39A_21 C39_21 H39C_21 109.5 . . ?
H39B_21 C39_21 H39C_21 109.5 . . ?
C37_21 C40_21 H40A_21 109.5 . . ?
C37_21 C40_21 H40B_21 109.5 . . ?
H40A_21 C40_21 H40B_21 109.5 . . ?
C37_21 C40_21 H40C_21 109.5 . . ?
H40A_21 C40_21 H40C_21 109.5 . . ?
H40B_21 C40_21 H40C_21 109.5 . . ?
C1_3 O1_3 C4_3 108.1(13) . . ?
O1_3 C1_3 C2_3 107.2(12) . . ?
O1_3 C1_3 H1A_3 110.3 . . ?
C2_3 C1_3 H1A_3 110.3 . . ?
O1_3 C1_3 H1B_3 110.3 . . ?
C2_3 C1_3 H1B_3 110.3 . . ?
H1A_3 C1_3 H1B_3 108.5 . . ?
C1_3 C2_3 C3_3 105.4(11) . . ?
C1_3 C2_3 H2A_3 110.7 . . ?
C3_3 C2_3 H2A_3 110.6 . . ?
C1_3 C2_3 H2B_3 110.7 . . ?
C3_3 C2_3 H2B_3 110.7 . . ?
H2A_3 C2_3 H2B_3 108.8 . . ?
C2_3 C3_3 C4_3 104.8(11) . . ?
C2_3 C3_3 H3A_3 110.8 . . ?
C4_3 C3_3 H3A_3 110.8 . . ?
C2_3 C3_3 H3B_3 110.8 . . ?
C4_3 C3_3 H3B_3 110.8 . . ?
H3A_3 C3_3 H3B_3 108.9 . . ?
O1_3 C4_3 C3_3 104.9(12) . . ?
O1_3 C4_3 H4A_3 110.8 . . ?
C3_3 C4_3 H4A_3 110.8 . . ?
O1_3 C4_3 H4B_3 110.8 . . ?
C3_3 C4_3 H4B_3 110.8 . . ?
H4A_3 C4_3 H4B_3 108.8 . . ?
C4_4 O1_4 C1_4 107.4(15) . . ?
O1_4 C1_4 C2_4 105.6(16) . . ?
O1_4 C1_4 H1A_4 110.6 . . ?
C2_4 C1_4 H1A_4 110.6 . . ?
O1_4 C1_4 H1B_4 110.6 . . ?
C2_4 C1_4 H1B_4 110.6 . . ?
H1A_4 C1_4 H1B_4 108.7 . . ?
C3_4 C2_4 C1_4 102.7(15) . . ?
C3_4 C2_4 H2A_4 111.3 . . ?
C1_4 C2_4 H2A_4 111.2 . . ?
C3_4 C2_4 H2B_4 111.2 . . ?
C1_4 C2_4 H2B_4 111.2 . . ?
H2A_4 C2_4 H2B_4 109.1 . . ?
C2_4 C3_4 C4_4 103.8(14) . . ?
C2_4 C3_4 H3A_4 111.1 . . ?
C4_4 C3_4 H3A_4 111.0 . . ?
C2_4 C3_4 H3B_4 110.9 . . ?
C4_4 C3_4 H3B_4 111.0 . . ?
H3A_4 C3_4 H3B_4 109.0 . . ?
O1_4 C4_4 C3_4 108.8(13) . . ?
O1_4 C4_4 H4A_4 109.9 . . ?
C3_4 C4_4 H4A_4 110.0 . . ?
O1_4 C4_4 H4B_4 109.9 . . ?
C3_4 C4_4 H4B_4 109.9 . . ?
H4A_4 C4_4 H4B_4 108.3 . . ?
C1_5 O1_5 C4_5 111.0(11) . . ?
O1_5 C1_5 C2_5 106.5(12) . . ?
O1_5 C1_5 H1A_5 110.4 . . ?
C2_5 C1_5 H1A_5 110.4 . . ?
O1_5 C1_5 H1B_5 110.4 . . ?
C2_5 C1_5 H1B_5 110.4 . . ?
H1A_5 C1_5 H1B_5 108.6 . . ?
C3_5 C2_5 C1_5 98.3(12) . . ?
C3_5 C2_5 H2A_5 112.1 . . ?
C1_5 C2_5 H2A_5 112.1 . . ?
C3_5 C2_5 H2B_5 112.1 . . ?
C1_5 C2_5 H2B_5 112.1 . . ?
H2A_5 C2_5 H2B_5 109.8 . . ?
C4_5 C3_5 C2_5 106.4(12) . . ?
C4_5 C3_5 H3A_5 110.4 . . ?
C2_5 C3_5 H3A_5 110.4 . . ?
C4_5 C3_5 H3B_5 110.5 . . ?
C2_5 C3_5 H3B_5 110.5 . . ?
H3A_5 C3_5 H3B_5 108.6 . . ?
O1_5 C4_5 C3_5 104.1(11) . . ?
O1_5 C4_5 H4A_5 110.9 . . ?
C3_5 C4_5 H4A_5 110.9 . . ?
O1_5 C4_5 H4B_5 110.9 . . ?
C3_5 C4_5 H4B_5 110.9 . . ?
H4A_5 C4_5 H4B_5 109.0 . . ?
C1_6 O1_6 C4_6 101.2(16) . . ?
O1_6 C1_6 C2_6 106.4(15) . . ?
O1_6 C1_6 H1A_6 110.5 . . ?
C2_6 C1_6 H1A_6 110.4 . . ?
O1_6 C1_6 H1B_6 110.4 . . ?
C2_6 C1_6 H1B_6 110.5 . . ?
H1A_6 C1_6 H1B_6 108.6 . . ?
C1_6 C2_6 C3_6 104.2(12) . . ?
C1_6 C2_6 H2A_6 110.9 . . ?
C3_6 C2_6 H2A_6 110.9 . . ?
C1_6 C2_6 H2B_6 110.9 . . ?
C3_6 C2_6 H2B_6 110.9 . . ?
H2A_6 C2_6 H2B_6 108.9 . . ?
C4_6 C3_6 C2_6 103.8(13) . . ?
C4_6 C3_6 H3A_6 111.0 . . ?
C2_6 C3_6 H3A_6 111.0 . . ?
C4_6 C3_6 H3B_6 111.0 . . ?
C2_6 C3_6 H3B_6 111.0 . . ?
H3A_6 C3_6 H3B_6 109.0 . . ?
O1_6 C4_6 C3_6 104.1(16) . . ?
O1_6 C4_6 H4A_6 110.9 . . ?
C3_6 C4_6 H4A_6 110.9 . . ?
O1_6 C4_6 H4B_6 111.0 . . ?
C3_6 C4_6 H4B_6 110.9 . . ?
H4A_6 C4_6 H4B_6 109.0 . . ?
C4_7 O1_7 C1_7 112.8(13) . . ?
O1_7 C1_7 C2_7 106.6(12) . . ?
O1_7 C1_7 H1A_7 110.4 . . ?
C2_7 C1_7 H1A_7 110.4 . . ?
O1_7 C1_7 H1B_7 110.4 . . ?
C2_7 C1_7 H1B_7 110.4 . . ?
H1A_7 C1_7 H1B_7 108.6 . . ?
C3_7 C2_7 C1_7 104.0(12) . . ?
C3_7 C2_7 H2A_7 111.0 . . ?
C1_7 C2_7 H2A_7 111.0 . . ?
C3_7 C2_7 H2B_7 110.9 . . ?
C1_7 C2_7 H2B_7 110.9 . . ?
H2A_7 C2_7 H2B_7 109.0 . . ?
C2_7 C3_7 C4_7 106.5(13) . . ?
C2_7 C3_7 H3A_7 110.4 . . ?
C4_7 C3_7 H3A_7 110.4 . . ?
C2_7 C3_7 H3B_7 110.4 . . ?
C4_7 C3_7 H3B_7 110.4 . . ?
H3A_7 C3_7 H3B_7 108.6 . . ?
O1_7 C4_7 C3_7 104.5(13) . . ?
O1_7 C4_7 H4A_7 110.9 . . ?
C3_7 C4_7 H4A_7 110.9 . . ?
O1_7 C4_7 H4B_7 110.9 . . ?
C3_7 C4_7 H4B_7 110.9 . . ?
H4A_7 C4_7 H4B_7 108.9 . . ?
C4_8 O1_8 C1_8 109.2(13) . . ?
O1_8 C1_8 C2_8 106.5(12) . . ?
O1_8 C1_8 H1A_8 110.4 . . ?
C2_8 C1_8 H1A_8 110.4 . . ?
O1_8 C1_8 H1B_8 110.4 . . ?
C2_8 C1_8 H1B_8 110.4 . . ?
H1A_8 C1_8 H1B_8 108.6 . . ?
C3_8 C2_8 C1_8 103.6(13) . . ?
C3_8 C2_8 H2A_8 111.0 . . ?
C1_8 C2_8 H2A_8 111.0 . . ?
C3_8 C2_8 H2B_8 111.0 . . ?
C1_8 C2_8 H2B_8 111.0 . . ?
H2A_8 C2_8 H2B_8 109.0 . . ?
C4_8 C3_8 C2_8 102.6(14) . . ?
C4_8 C3_8 H3A_8 111.3 . . ?
C2_8 C3_8 H3A_8 111.2 . . ?
C4_8 C3_8 H3B_8 111.2 . . ?
C2_8 C3_8 H3B_8 111.2 . . ?
H3A_8 C3_8 H3B_8 109.2 . . ?
O1_8 C4_8 C3_8 106.7(13) . . ?
O1_8 C4_8 H4A_8 110.4 . . ?
C3_8 C4_8 H4A_8 110.4 . . ?
O1_8 C4_8 H4B_8 110.4 . . ?
C3_8 C4_8 H4B_8 110.4 . . ?
H4A_8 C4_8 H4B_8 108.6 . . ?

loop_
_geom_bond_atom_site_label_1
_geom_bond_atom_site_label_2
_geom_bond_distance
_geom_bond_site_symmetry_2
_geom_bond_publ_flag
B1_1 C5_1 1.555(6) . ?
B1_1 C8_1 1.582(6) . ?
B1_1 C17_1 1.588(6) . ?
C2_1 C7_1 1.395(5) . ?
C2_1 C3_1 1.395(5) . ?
C2_1 C1_1 1.518(5) . ?
C3_1 C4_1 1.377(6) . ?
C3_1 H3_1 0.9500 . ?
C1_1 C50_1 1.521(4) . ?
C1_1 C26_1 1.527(5) . ?
C1_1 H1_1 1.0000 . ?
B3_1 C53_1 1.561(5) . ?
B3_1 C65_1 1.562(6) . ?
B3_1 C56_1 1.575(6) . ?
C4_1 C5_1 1.411(5) . ?
C4_1 H4_1 0.9500 . ?
C5_1 C6_1 1.410(5) . ?
C6_1 C7_1 1.388(5) . ?
C6_1 H6_1 0.9500 . ?
C7_1 H7_1 0.9500 . ?
C8_1 C9_1 1.409(7) . ?
C8_1 C13_1 1.411(6) . ?
C9_1 C10_1 1.404(7) . ?
C9_1 C14_1 1.503(7) . ?
C10_1 C11_1 1.382(8) . ?
C10_1 H10_1 0.9500 . ?
C11_1 C12_1 1.384(7) . ?
C11_1 C15_1 1.502(7) . ?
C12_1 C13_1 1.403(6) . ?
C12_1 H12_1 0.9500 . ?
C13_1 C16_1 1.516(6) . ?
C14_1 H14A_1 0.9800 . ?
C14_1 H14B_1 0.9800 . ?
C14_1 H14C_1 0.9800 . ?
C15_1 H15A_1 0.9800 . ?
C15_1 H15B_1 0.9800 . ?
C15_1 H15C_1 0.9800 . ?
C16_1 H16A_1 0.9800 . ?
C16_1 H16B_1 0.9800 . ?
C16_1 H16C_1 0.9800 . ?
C17_1 C18_1 1.414(6) . ?
C17_1 C22_1 1.415(5) . ?
C18_1 C19_1 1.399(6) . ?
C18_1 C23_1 1.508(6) . ?
C19_1 C20_1 1.400(6) . ?
C19_1 H19_1 0.9500 . ?
C20_1 C21_1 1.384(8) . ?
C20_1 C24_1 1.492(7) . ?
C21_1 C22_1 1.387(7) . ?
C21_1 H21_1 0.9500 . ?
C22_1 C25_1 1.508(7) . ?
C23_1 H23A_1 0.9800 . ?
C23_1 H23B_1 0.9800 . ?
C23_1 H23C_1 0.9800 . ?
C24_1 H24A_1 0.9800 . ?
C24_1 H24B_1 0.9800 . ?
C24_1 H24C_1 0.9800 . ?
C25_1 H25A_1 0.9800 . ?
C25_1 H25B_1 0.9800 . ?
C25_1 H25C_1 0.9800 . ?
C26_1 C27_1 1.380(5) . ?
C26_1 C31_1 1.400(5) . ?
C27_1 C28_1 1.397(6) . ?
C27_1 H27_1 0.9500 . ?
C28_1 C29_1 1.379(6) . ?
C28_1 H28_1 0.9500 . ?
C29_1 C30_1 1.413(6) . ?
C29_1 B2_21 1.544(17) . ?
C29_1 B2_2 1.62(4) . ?
C30_1 C31_1 1.375(5) . ?
C30_1 H30_1 0.9500 . ?
C31_1 H31_1 0.9500 . ?
C50_1 C55_1 1.386(5) . ?
C50_1 C51_1 1.397(5) . ?
C51_1 C52_1 1.377(5) . ?
C51_1 H51_1 0.9500 . ?
C52_1 C53_1 1.409(5) . ?
C52_1 H52_1 0.9500 . ?
C53_1 C54_1 1.403(5) . ?
C54_1 C55_1 1.384(5) . ?
C54_1 H54_1 0.9500 . ?
C55_1 H55_1 0.9500 . ?
C56_1 C61_1 1.401(5) . ?
C56_1 C57_1 1.416(6) . ?
C57_1 C58_1 1.408(7) . ?
C57_1 C62_1 1.508(7) . ?
C58_1 C59_1 1.361(8) . ?
C58_1 H58_1 0.9500 . ?
C59_1 C60_1 1.380(7) . ?
C59_1 C63_1 1.508(6) . ?
C60_1 C61_1 1.389(6) . ?
C60_1 H60_1 0.9500 . ?
C61_1 C64_1 1.508(6) . ?
C62_1 H62A_1 0.9800 . ?
C62_1 H62B_1 0.9800 . ?
C62_1 H62C_1 0.9800 . ?
C63_1 H63A_1 0.9800 . ?
C63_1 H63B_1 0.9800 . ?
C63_1 H63C_1 0.9800 . ?
C64_1 H64A_1 0.9800 . ?
C64_1 H64B_1 0.9800 . ?
C64_1 H64C_1 0.9800 . ?
C65_1 C70_1 1.406(7) . ?
C65_1 C66_1 1.416(6) . ?
C66_1 C67_1 1.368(7) . ?
C66_1 C71_1 1.518(8) . ?
C67_1 C68_1 1.370(9) . ?
C67_1 H67_1 0.9500 . ?
C68_1 C69_1 1.377(8) . ?
C68_1 C72_1 1.527(8) . ?
C69_1 C70_1 1.391(7) . ?
C69_1 H69_1 0.9500 . ?
C70_1 C73_1 1.528(7) . ?
C71_1 H71A_1 0.9800 . ?
C71_1 H71B_1 0.9800 . ?
C71_1 H71C_1 0.9800 . ?
C72_1 H72A_1 0.9800 . ?
C72_1 H72B_1 0.9800 . ?
C72_1 H72C_1 0.9800 . ?
C73_1 H73A_1 0.9800 . ?
C73_1 H73B_1 0.9800 . ?
C73_1 H73C_1 0.9800 . ?
B2_2 C32_2 1.50(4) . ?
B2_2 C2_2 1.593(17) . ?
C1_2 C2_2 1.3900 . ?
C1_2 C6_2 1.3900 . ?
C1_2 C7_2 1.50(4) . ?
C2_2 C3_2 1.3900 . ?
C3_2 C4_2 1.3900 . ?
C3_2 C8_2 1.62(4) . ?
C4_2 C5_2 1.3900 . ?
C4_2 H4_2 0.9500 . ?
C5_2 C6_2 1.3900 . ?
C5_2 C9_2 1.52(3) . ?
C6_2 H6_2 0.9500 . ?
C7_2 H7A_2 0.9800 . ?
C7_2 H7B_2 0.9800 . ?
C7_2 H7C_2 0.9800 . ?
C8_2 H8A_2 0.9800 . ?
C8_2 H8B_2 0.9800 . ?
C8_2 H8C_2 0.9800 . ?
C9_2 H9A_2 0.9800 . ?
C9_2 H9B_2 0.9800 . ?
C9_2 H9C_2 0.9800 . ?
C32_2 C33_2 1.3900 . ?
C32_2 C37_2 1.3900 . ?
C33_2 C34_2 1.3900 . ?
C33_2 C38_2 1.517(13) . ?
C34_2 C35_2 1.3900 . ?
C34_2 H34_2 0.9500 . ?
C35_2 C36_2 1.3900 . ?
C35_2 C39_2 1.47(5) . ?
C36_2 C37_2 1.3900 . ?
C36_2 H36_2 0.9500 . ?
C37_2 C40_2 1.71(4) . ?
C38_2 H38A_2 0.9800 . ?
C38_2 H38B_2 0.9800 . ?
C38_2 H38C_2 0.9800 . ?
C39_2 H39A_2 0.9800 . ?
C39_2 H39B_2 0.9800 . ?
C39_2 H39C_2 0.9800 . ?
C40_2 H40A_2 0.9800 . ?
C40_2 H40B_2 0.9800 . ?
C40_2 H40C_2 0.9800 . ?
B2_21 C2_21 1.577(14) . ?
B2_21 C32_21 1.581(17) . ?
C1_21 C2_21 1.398(10) . ?
C1_21 C6_21 1.412(14) . ?
C1_21 C7_21 1.537(17) . ?
C2_21 C3_21 1.422(15) . ?
C3_21 C4_21 1.408(12) . ?
C3_21 C8_21 1.538(13) . ?
C4_21 C5_21 1.414(18) . ?
C4_21 H4_21 0.9500 . ?
C5_21 C6_21 1.35(2) . ?
C5_21 C9_21 1.492(13) . ?
C6_21 H6_21 0.9500 . ?
C7_21 H7A_21 0.9800 . ?
C7_21 H7B_21 0.9800 . ?
C7_21 H7C_21 0.9800 . ?
C8_21 H8A_21 0.9800 . ?
C8_21 H8B_21 0.9800 . ?
C8_21 H8C_21 0.9800 . ?
C9_21 H9A_21 0.9800 . ?
C9_21 H9B_21 0.9800 . ?
C9_21 H9C_21 0.9800 . ?
C32_21 C37_21 1.434(11) . ?
C32_21 C33_21 1.435(13) . ?
C33_21 C34_21 1.385(13) . ?
C33_21 C38_21 1.512(9) . ?
C34_21 C35_21 1.388(12) . ?
C34_21 H34_21 0.9500 . ?
C35_21 C36_21 1.389(14) . ?
C35_21 C39_21 1.55(2) . ?
C36_21 C37_21 1.384(12) . ?
C36_21 H36_21 0.9500 . ?
C37_21 C40_21 1.405(19) . ?
C38_21 H38A_21 0.9800 . ?
C38_21 H38B_21 0.9800 . ?
C38_21 H38C_21 0.9800 . ?
C39_21 H39A_21 0.9800 . ?
C39_21 H39B_21 0.9800 . ?
C39_21 H39C_21 0.9800 . ?
C40_21 H40A_21 0.9800 . ?
C40_21 H40B_21 0.9800 . ?
C40_21 H40C_21 0.9800 . ?
O1_3 C1_3 1.389(12) . ?
O1_3 C4_3 1.434(12) . ?
C1_3 C2_3 1.466(13) . ?
C1_3 H1A_3 0.9900 . ?
C1_3 H1B_3 0.9900 . ?
C2_3 C3_3 1.506(13) . ?
C2_3 H2A_3 0.9900 . ?
C2_3 H2B_3 0.9900 . ?
C3_3 C4_3 1.515(13) . ?
C3_3 H3A_3 0.9900 . ?
C3_3 H3B_3 0.9900 . ?
C4_3 H4A_3 0.9900 . ?
C4_3 H4B_3 0.9900 . ?
O1_4 C4_4 1.427(13) . ?
O1_4 C1_4 1.432(14) . ?
C1_4 C2_4 1.514(14) . ?
C1_4 H1A_4 0.9900 . ?
C1_4 H1B_4 0.9900 . ?
C2_4 C3_4 1.505(14) . ?
C2_4 H2A_4 0.9900 . ?
C2_4 H2B_4 0.9900 . ?
C3_4 C4_4 1.513(14) . ?
C3_4 H3A_4 0.9900 . ?
C3_4 H3B_4 0.9900 . ?
C4_4 H4A_4 0.9900 . ?
C4_4 H4B_4 0.9900 . ?
O1_5 C1_5 1.416(13) . ?
O1_5 C4_5 1.433(12) . ?
C1_5 C2_5 1.538(13) . ?
C1_5 H1A_5 0.9900 . ?
C1_5 H1B_5 0.9900 . ?
C2_5 C3_5 1.521(13) . ?
C2_5 H2A_5 0.9900 . ?
C2_5 H2B_5 0.9900 . ?
C3_5 C4_5 1.507(13) . ?
C3_5 H3A_5 0.9900 . ?
C3_5 H3B_5 0.9900 . ?
C4_5 H4A_5 0.9900 . ?
C4_5 H4B_5 0.9900 . ?
O1_6 C1_6 1.455(14) . ?
O1_6 C4_6 1.465(14) . ?
C1_6 C2_6 1.504(14) . ?
C1_6 H1A_6 0.9900 . ?
C1_6 H1B_6 0.9900 . ?
C2_6 C3_6 1.520(14) . ?
C2_6 H2A_6 0.9900 . ?
C2_6 H2B_6 0.9900 . ?
C3_6 C4_6 1.514(14) . ?
C3_6 H3A_6 0.9900 . ?
C3_6 H3B_6 0.9900 . ?
C4_6 H4A_6 0.9900 . ?
C4_6 H4B_6 0.9900 . ?
O1_7 C4_7 1.411(13) . ?
O1_7 C1_7 1.424(13) . ?
C1_7 C2_7 1.525(13) . ?
C1_7 H1A_7 0.9900 . ?
C1_7 H1B_7 0.9900 . ?
C2_7 C3_7 1.503(13) . ?
C2_7 H2A_7 0.9900 . ?
C2_7 H2B_7 0.9900 . ?
C3_7 C4_7 1.512(13) . ?
C3_7 H3A_7 0.9900 . ?
C3_7 H3B_7 0.9900 . ?
C4_7 H4A_7 0.9900 . ?
C4_7 H4B_7 0.9900 . ?
O1_8 C4_8 1.432(13) . ?
O1_8 C1_8 1.444(13) . ?
C1_8 C2_8 1.525(13) . ?
C1_8 H1A_8 0.9900 . ?
C1_8 H1B_8 0.9900 . ?
C2_8 C3_8 1.515(13) . ?
C2_8 H2A_8 0.9900 . ?
C2_8 H2B_8 0.9900 . ?
C3_8 C4_8 1.497(14) . ?
C3_8 H3A_8 0.9900 . ?
C3_8 H3B_8 0.9900 . ?
C4_8 H4A_8 0.9900 . ?
C4_8 H4B_8 0.9900 . ?

loop_
_geom_torsion_atom_site_label_1
_geom_torsion_atom_site_label_2
_geom_torsion_atom_site_label_3
_geom_torsion_atom_site_label_4
_geom_torsion
_geom_torsion_site_symmetry_1
_geom_torsion_site_symmetry_2
_geom_torsion_site_symmetry_3
_geom_torsion_site_symmetry_4
_geom_torsion_publ_flag
C7_1 C2_1 C3_1 C4_1 -0.6(6) . . . . ?
C1_1 C2_1 C3_1 C4_1 176.9(4) . . . . ?
C7_1 C2_1 C1_1 C50_1 -146.5(3) . . . . ?
C3_1 C2_1 C1_1 C50_1 36.0(5) . . . . ?
C7_1 C2_1 C1_1 C26_1 88.0(4) . . . . ?
C3_1 C2_1 C1_1 C26_1 -89.5(4) . . . . ?
C2_1 C3_1 C4_1 C5_1 1.2(6) . . . . ?
C3_1 C4_1 C5_1 C6_1 -0.3(6) . . . . ?
C3_1 C4_1 C5_1 B1_1 177.8(4) . . . . ?
C8_1 B1_1 C5_1 C6_1 -160.0(4) . . . . ?
C17_1 B1_1 C5_1 C6_1 21.2(6) . . . . ?
C8_1 B1_1 C5_1 C4_1 22.0(5) . . . . ?
C17_1 B1_1 C5_1 C4_1 -156.7(4) . . . . ?
C4_1 C5_1 C6_1 C7_1 -1.2(6) . . . . ?
B1_1 C5_1 C6_1 C7_1 -179.2(4) . . . . ?
C5_1 C6_1 C7_1 C2_1 1.8(6) . . . . ?
C3_1 C2_1 C7_1 C6_1 -0.9(6) . . . . ?
C1_1 C2_1 C7_1 C6_1 -178.5(3) . . . . ?
C5_1 B1_1 C8_1 C9_1 62.2(5) . . . . ?
C17_1 B1_1 C8_1 C9_1 -119.1(4) . . . . ?
C5_1 B1_1 C8_1 C13_1 -113.4(4) . . . . ?
C17_1 B1_1 C8_1 C13_1 65.3(5) . . . . ?
C13_1 C8_1 C9_1 C10_1 -0.3(6) . . . . ?
B1_1 C8_1 C9_1 C10_1 -176.0(4) . . . . ?
C13_1 C8_1 C9_1 C14_1 179.3(5) . . . . ?
B1_1 C8_1 C9_1 C14_1 3.6(7) . . . . ?
C8_1 C9_1 C10_1 C11_1 -1.8(7) . . . . ?
C14_1 C9_1 C10_1 C11_1 178.7(5) . . . . ?
C9_1 C10_1 C11_1 C12_1 2.4(7) . . . . ?
C9_1 C10_1 C11_1 C15_1 -175.7(5) . . . . ?
C10_1 C11_1 C12_1 C13_1 -1.1(6) . . . . ?
C15_1 C11_1 C12_1 C13_1 177.0(4) . . . . ?
C11_1 C12_1 C13_1 C8_1 -0.9(6) . . . . ?
C11_1 C12_1 C13_1 C16_1 174.2(4) . . . . ?
C9_1 C8_1 C13_1 C12_1 1.5(6) . . . . ?
B1_1 C8_1 C13_1 C12_1 177.2(4) . . . . ?
C9_1 C8_1 C13_1 C16_1 -173.4(4) . . . . ?
B1_1 C8_1 C13_1 C16_1 2.3(6) . . . . ?
C5_1 B1_1 C17_1 C18_1 53.6(5) . . . . ?
C8_1 B1_1 C17_1 C18_1 -125.1(4) . . . . ?
C5_1 B1_1 C17_1 C22_1 -126.3(4) . . . . ?
C8_1 B1_1 C17_1 C22_1 55.1(5) . . . . ?
C22_1 C17_1 C18_1 C19_1 -1.1(5) . . . . ?
B1_1 C17_1 C18_1 C19_1 179.1(3) . . . . ?
C22_1 C17_1 C18_1 C23_1 -178.4(4) . . . . ?
B1_1 C17_1 C18_1 C23_1 1.8(6) . . . . ?
C17_1 C18_1 C19_1 C20_1 1.0(6) . . . . ?
C23_1 C18_1 C19_1 C20_1 178.5(4) . . . . ?
C18_1 C19_1 C20_1 C21_1 0.1(6) . . . . ?
C18_1 C19_1 C20_1 C24_1 -178.4(4) . . . . ?
C19_1 C20_1 C21_1 C22_1 -1.2(6) . . . . ?
C24_1 C20_1 C21_1 C22_1 177.2(4) . . . . ?
C20_1 C21_1 C22_1 C17_1 1.2(6) . . . . ?
C20_1 C21_1 C22_1 C25_1 -179.5(4) . . . . ?
C18_1 C17_1 C22_1 C21_1 0.0(5) . . . . ?
B1_1 C17_1 C22_1 C21_1 179.8(3) . . . . ?
C18_1 C17_1 C22_1 C25_1 -179.3(4) . . . . ?
B1_1 C17_1 C22_1 C25_1 0.6(6) . . . . ?
C2_1 C1_1 C26_1 C27_1 20.4(5) . . . . ?
C50_1 C1_1 C26_1 C27_1 -105.0(4) . . . . ?
C2_1 C1_1 C26_1 C31_1 -162.3(3) . . . . ?
C50_1 C1_1 C26_1 C31_1 72.4(4) . . . . ?
C31_1 C26_1 C27_1 C28_1 -3.1(6) . . . . ?
C1_1 C26_1 C27_1 C28_1 174.3(3) . . . . ?
C26_1 C27_1 C28_1 C29_1 3.8(6) . . . . ?
C27_1 C28_1 C29_1 C30_1 -0.8(6) . . . . ?
C27_1 C28_1 C29_1 B2_21 179.3(8) . . . . ?
C27_1 C28_1 C29_1 B2_2 -173.3(16) . . . . ?
C28_1 C29_1 C30_1 C31_1 -2.9(6) . . . . ?
B2_21 C29_1 C30_1 C31_1 177.0(8) . . . . ?
B2_2 C29_1 C30_1 C31_1 168.4(17) . . . . ?
C29_1 C30_1 C31_1 C26_1 3.6(5) . . . . ?
C27_1 C26_1 C31_1 C30_1 -0.6(5) . . . . ?
C1_1 C26_1 C31_1 C30_1 -178.1(3) . . . . ?
C2_1 C1_1 C50_1 C55_1 81.8(4) . . . . ?
C26_1 C1_1 C50_1 C55_1 -152.2(3) . . . . ?
C2_1 C1_1 C50_1 C51_1 -94.8(4) . . . . ?
C26_1 C1_1 C50_1 C51_1 31.1(4) . . . . ?
C55_1 C50_1 C51_1 C52_1 -1.0(5) . . . . ?
C1_1 C50_1 C51_1 C52_1 175.7(3) . . . . ?
C50_1 C51_1 C52_1 C53_1 0.4(6) . . . . ?
C51_1 C52_1 C53_1 C54_1 0.4(6) . . . . ?
C51_1 C52_1 C53_1 B3_1 -178.4(4) . . . . ?
C65_1 B3_1 C53_1 C54_1 16.3(6) . . . . ?
C56_1 B3_1 C53_1 C54_1 -162.9(4) . . . . ?
C65_1 B3_1 C53_1 C52_1 -165.1(4) . . . . ?
C56_1 B3_1 C53_1 C52_1 15.7(5) . . . . ?
C52_1 C53_1 C54_1 C55_1 -0.4(6) . . . . ?
B3_1 C53_1 C54_1 C55_1 178.3(4) . . . . ?
C53_1 C54_1 C55_1 C50_1 -0.3(7) . . . . ?
C51_1 C50_1 C55_1 C54_1 1.0(6) . . . . ?
C1_1 C50_1 C55_1 C54_1 -175.8(4) . . . . ?
C53_1 B3_1 C56_1 C61_1 -115.1(4) . . . . ?
C65_1 B3_1 C56_1 C61_1 65.7(5) . . . . ?
C53_1 B3_1 C56_1 C57_1 59.2(5) . . . . ?
C65_1 B3_1 C56_1 C57_1 -120.0(4) . . . . ?
C61_1 C56_1 C57_1 C58_1 -0.4(6) . . . . ?
B3_1 C56_1 C57_1 C58_1 -174.8(4) . . . . ?
C61_1 C56_1 C57_1 C62_1 -179.1(4) . . . . ?
B3_1 C56_1 C57_1 C62_1 6.5(6) . . . . ?
C56_1 C57_1 C58_1 C59_1 1.3(6) . . . . ?
C62_1 C57_1 C58_1 C59_1 -179.9(4) . . . . ?
C57_1 C58_1 C59_1 C60_1 -0.8(6) . . . . ?
C57_1 C58_1 C59_1 C63_1 177.4(4) . . . . ?
C58_1 C59_1 C60_1 C61_1 -0.7(6) . . . . ?
C63_1 C59_1 C60_1 C61_1 -179.0(4) . . . . ?
C59_1 C60_1 C61_1 C56_1 1.6(6) . . . . ?
C59_1 C60_1 C61_1 C64_1 -179.7(4) . . . . ?
C57_1 C56_1 C61_1 C60_1 -1.0(5) . . . . ?
B3_1 C56_1 C61_1 C60_1 173.5(3) . . . . ?
C57_1 C56_1 C61_1 C64_1 -179.7(4) . . . . ?
B3_1 C56_1 C61_1 C64_1 -5.2(6) . . . . ?
C53_1 B3_1 C65_1 C70_1 60.7(6) . . . . ?
C56_1 B3_1 C65_1 C70_1 -120.1(4) . . . . ?
C53_1 B3_1 C65_1 C66_1 -120.0(4) . . . . ?
C56_1 B3_1 C65_1 C66_1 59.2(5) . . . . ?
C70_1 C65_1 C66_1 C67_1 0.8(6) . . . . ?
B3_1 C65_1 C66_1 C67_1 -178.6(4) . . . . ?
C70_1 C65_1 C66_1 C71_1 -177.1(4) . . . . ?
B3_1 C65_1 C66_1 C71_1 3.6(6) . . . . ?
C65_1 C66_1 C67_1 C68_1 1.3(6) . . . . ?
C71_1 C66_1 C67_1 C68_1 179.3(4) . . . . ?
C66_1 C67_1 C68_1 C69_1 -3.3(7) . . . . ?
C66_1 C67_1 C68_1 C72_1 178.4(5) . . . . ?
C67_1 C68_1 C69_1 C70_1 3.3(8) . . . . ?
C72_1 C68_1 C69_1 C70_1 -178.4(6) . . . . ?
C68_1 C69_1 C70_1 C65_1 -1.3(8) . . . . ?
C68_1 C69_1 C70_1 C73_1 177.7(5) . . . . ?
C66_1 C65_1 C70_1 C69_1 -0.8(6) . . . . ?
B3_1 C65_1 C70_1 C69_1 178.6(4) . . . . ?
C66_1 C65_1 C70_1 C73_1 -179.7(5) . . . . ?
B3_1 C65_1 C70_1 C73_1 -0.4(7) . . . . ?
C28_1 C29_1 B2_2 C32_2 22(4) . . . . ?
C30_1 C29_1 B2_2 C32_2 -150(2) . . . . ?
C28_1 C29_1 B2_2 C2_2 -174.3(13) . . . . ?
C30_1 C29_1 B2_2 C2_2 14(3) . . . . ?
C6_2 C1_2 C2_2 C3_2 0.0 . . . . ?
C7_2 C1_2 C2_2 C3_2 -174.1(16) . . . . ?
C6_2 C1_2 C2_2 B2_2 -176(2) . . . . ?
C7_2 C1_2 C2_2 B2_2 10(3) . . . . ?
C32_2 B2_2 C2_2 C3_2 -128(3) . . . . ?
C29_1 B2_2 C2_2 C3_2 68(3) . . . . ?
C32_2 B2_2 C2_2 C1_2 47(4) . . . . ?
C29_1 B2_2 C2_2 C1_2 -116.3(15) . . . . ?
C1_2 C2_2 C3_2 C4_2 0.0 . . . . ?
B2_2 C2_2 C3_2 C4_2 176(2) . . . . ?
C1_2 C2_2 C3_2 C8_2 178.9(14) . . . . ?
B2_2 C2_2 C3_2 C8_2 -6(2) . . . . ?
C2_2 C3_2 C4_2 C5_2 0.0 . . . . ?
C8_2 C3_2 C4_2 C5_2 -178.9(14) . . . . ?
C3_2 C4_2 C5_2 C6_2 0.0 . . . . ?
C3_2 C4_2 C5_2 C9_2 177.9(18) . . . . ?
C4_2 C5_2 C6_2 C1_2 0.0 . . . . ?
C9_2 C5_2 C6_2 C1_2 -178(2) . . . . ?
C2_2 C1_2 C6_2 C5_2 0.0 . . . . ?
C7_2 C1_2 C6_2 C5_2 174.7(15) . . . . ?
C2_2 B2_2 C32_2 C33_2 -112(3) . . . . ?
C29_1 B2_2 C32_2 C33_2 50(4) . . . . ?
C2_2 B2_2 C32_2 C37_2 70(4) . . . . ?
C29_1 B2_2 C32_2 C37_2 -128(3) . . . . ?
C37_2 C32_2 C33_2 C34_2 0.0 . . . . ?
B2_2 C32_2 C33_2 C34_2 -178(2) . . . . ?
C37_2 C32_2 C33_2 C38_2 -176(2) . . . . ?
B2_2 C32_2 C33_2 C38_2 6(3) . . . . ?
C32_2 C33_2 C34_2 C35_2 0.0 . . . . ?
C38_2 C33_2 C34_2 C35_2 176(2) . . . . ?
C33_2 C34_2 C35_2 C36_2 0.0 . . . . ?
C33_2 C34_2 C35_2 C39_2 179(3) . . . . ?
C34_2 C35_2 C36_2 C37_2 0.0 . . . . ?
C39_2 C35_2 C36_2 C37_2 -179(4) . . . . ?
C35_2 C36_2 C37_2 C32_2 0.0 . . . . ?
C35_2 C36_2 C37_2 C40_2 177(3) . . . . ?
C33_2 C32_2 C37_2 C36_2 0.0 . . . . ?
B2_2 C32_2 C37_2 C36_2 178(2) . . . . ?
C33_2 C32_2 C37_2 C40_2 -177(3) . . . . ?
B2_2 C32_2 C37_2 C40_2 1(3) . . . . ?
C28_1 C29_1 B2_21 C2_21 -150.4(10) . . . . ?
C30_1 C29_1 B2_21 C2_21 29.6(16) . . . . ?
C28_1 C29_1 B2_21 C32_21 24.0(16) . . . . ?
C30_1 C29_1 B2_21 C32_21 -156.0(9) . . . . ?
C6_21 C1_21 C2_21 C3_21 -2.2(12) . . . . ?
C7_21 C1_21 C2_21 C3_21 -177.8(8) . . . . ?
C6_21 C1_21 C2_21 B2_21 170.6(12) . . . . ?
C7_21 C1_21 C2_21 B2_21 -5.0(14) . . . . ?
C29_1 B2_21 C2_21 C1_21 -122.3(11) . . . . ?
C32_21 B2_21 C2_21 C1_21 63.6(18) . . . . ?
C29_1 B2_21 C2_21 C3_21 50.3(18) . . . . ?
C32_21 B2_21 C2_21 C3_21 -123.8(12) . . . . ?
C1_21 C2_21 C3_21 C4_21 1.0(12) . . . . ?
B2_21 C2_21 C3_21 C4_21 -171.9(11) . . . . ?
C1_21 C2_21 C3_21 C8_21 -177.8(9) . . . . ?
B2_21 C2_21 C3_21 C8_21 9.3(16) . . . . ?
C2_21 C3_21 C4_21 C5_21 2.0(14) . . . . ?
C8_21 C3_21 C4_21 C5_21 -179.2(10) . . . . ?
C3_21 C4_21 C5_21 C6_21 -3.6(15) . . . . ?
C3_21 C4_21 C5_21 C9_21 -180.0(11) . . . . ?
C4_21 C5_21 C6_21 C1_21 2.4(17) . . . . ?
C9_21 C5_21 C6_21 C1_21 178.7(13) . . . . ?
C2_21 C1_21 C6_21 C5_21 0.5(17) . . . . ?
C7_21 C1_21 C6_21 C5_21 176.2(11) . . . . ?
C29_1 B2_21 C32_21 C37_21 -112.0(15) . . . . ?
C2_21 B2_21 C32_21 C37_21 62.4(17) . . . . ?
C29_1 B2_21 C32_21 C33_21 60.3(16) . . . . ?
C2_21 B2_21 C32_21 C33_21 -125.4(14) . . . . ?
C37_21 C32_21 C33_21 C34_21 -0.6(14) . . . . ?
B2_21 C32_21 C33_21 C34_21 -173.5(9) . . . . ?
C37_21 C32_21 C33_21 C38_21 -179.3(11) . . . . ?
B2_21 C32_21 C33_21 C38_21 7.7(15) . . . . ?
C32_21 C33_21 C34_21 C35_21 2.4(16) . . . . ?
C38_21 C33_21 C34_21 C35_21 -178.8(12) . . . . ?
C33_21 C34_21 C35_21 C36_21 -2.4(16) . . . . ?
C33_21 C34_21 C35_21 C39_21 178.8(13) . . . . ?
C34_21 C35_21 C36_21 C37_21 0.7(15) . . . . ?
C39_21 C35_21 C36_21 C37_21 179.6(14) . . . . ?
C35_21 C36_21 C37_21 C40_21 -176.7(15) . . . . ?
C35_21 C36_21 C37_21 C32_21 1.0(13) . . . . ?
C33_21 C32_21 C37_21 C36_21 -1.1(12) . . . . ?
B2_21 C32_21 C37_21 C36_21 171.4(11) . . . . ?
C33_21 C32_21 C37_21 C40_21 176.6(14) . . . . ?
B2_21 C32_21 C37_21 C40_21 -10.9(19) . . . . ?
C4_3 O1_3 C1_3 C2_3 -32(3) . . . . ?
O1_3 C1_3 C2_3 C3_3 21(3) . . . . ?
C1_3 C2_3 C3_3 C4_3 -4(3) . . . . ?
C1_3 O1_3 C4_3 C3_3 29(3) . . . . ?
C2_3 C3_3 C4_3 O1_3 -15(3) . . . . ?
C4_4 O1_4 C1_4 C2_4 29(5) . . . . ?
O1_4 C1_4 C2_4 C3_4 -35(4) . . . . ?
C1_4 C2_4 C3_4 C4_4 27(5) . . . . ?
C1_4 O1_4 C4_4 C3_4 -11(6) . . . . ?
C2_4 C3_4 C4_4 O1_4 -11(6) . . . . ?
C4_5 O1_5 C1_5 C2_5 -21(3) . . . . ?
O1_5 C1_5 C2_5 C3_5 34(3) . . . . ?
C1_5 C2_5 C3_5 C4_5 -35(3) . . . . ?
C1_5 O1_5 C4_5 C3_5 -3(3) . . . . ?
C2_5 C3_5 C4_5 O1_5 25(3) . . . . ?
C4_6 O1_6 C1_6 C2_6 41(4) . . . . ?
O1_6 C1_6 C2_6 C3_6 -21(5) . . . . ?
C1_6 C2_6 C3_6 C4_6 -7(5) . . . . ?
C1_6 O1_6 C4_6 C3_6 -45(3) . . . . ?
C2_6 C3_6 C4_6 O1_6 32(4) . . . . ?
C4_7 O1_7 C1_7 C2_7 5(4) . . . . ?
O1_7 C1_7 C2_7 C3_7 10(4) . . . . ?
C1_7 C2_7 C3_7 C4_7 -21(4) . . . . ?
C1_7 O1_7 C4_7 C3_7 -18(4) . . . . ?
C2_7 C3_7 C4_7 O1_7 24(4) . . . . ?
C4_8 O1_8 C1_8 C2_8 -1(4) . . . . ?
O1_8 C1_8 C2_8 C3_8 21(4) . . . . ?
C1_8 C2_8 C3_8 C4_8 -32(3) . . . . ?
C1_8 O1_8 C4_8 C3_8 -20(4) . . . . ?
C2_8 C3_8 C4_8 O1_8 32(4) . . . . ?
